data_7041309
loop_
_publ_author_name
'Dankert, Fabian'
'Reuter, Kirsten'
'Donsbach, Carsten'
'von H\"anisch, Carsten'

_publ_section_title
;
 A structural study of alkaline earth metal complexes with hybrid
 disila-crown ethers
;
_journal_name_full 'Dalton Trans.'
_journal_paper_doi 10.1039/C6DT04018G
_journal_year 2017
_chemical_formula_moiety 'C16 H32 Ba F6 O12 S2 Si2'
_chemical_formula_sum 'C16 H32 Ba F6 O12 S2 Si2'
_chemical_formula_weight 788.05
_chemical_properties_physical ', Moisture-sensitive'
_space_group_crystal_system triclinic
_space_group_IT_number 2
_space_group_name_Hall '-P 1'
_space_group_name_H-M_alt 'P -1'
_symmetry_space_group_name_Hall '-P 1'
_symmetry_space_group_name_H-M 'P -1'
_atom_sites_solution_hydrogens geom
_audit_creation_date 2016-08-02
_audit_creation_method
;
Olex2 1.2
(compiled 2016.02.19 svn.r3266 for OlexSys, GUI svn.r5155)
;
_audit_update_record
;
2016-08-03 deposited with the CCDC.
2016-11-24 downloaded from the CCDC.
;
_cell_angle_alpha 72.5040(10)
_cell_angle_beta 86.902(2)
_cell_angle_gamma 89.5490(10)
_cell_formula_units_Z 4
_cell_length_a 9.7531(4)
_cell_length_b 17.5485(8)
_cell_length_c 18.5666(8)
_cell_measurement_reflns_used 9992
_cell_measurement_temperature 100(2)
_cell_measurement_theta_max 30.81
_cell_measurement_theta_min 2.41
_cell_volume 3026.2(2)
_computing_molecular_graphics 'Olex2 (Dolomanov et al., 2009)'
_computing_publication_material 'Olex2 (Dolomanov et al., 2009)'
_computing_structure_refinement 'ShelXL (Sheldrick, 2015)'
_diffrn_ambient_temperature 100.0
_diffrn_measured_fraction_theta_full 0.999
_diffrn_measured_fraction_theta_max 0.995
_diffrn_measurement_device_type 'Bruker D8 Quest'
_diffrn_measurement_method '\f and \w scans'
_diffrn_radiation_type MoK\a
_diffrn_radiation_wavelength 0.71073
_diffrn_reflns_av_R_equivalents 0.0254
_diffrn_reflns_av_unetI/netI 0.0219
_diffrn_reflns_Laue_measured_fraction_full 0.999
_diffrn_reflns_Laue_measured_fraction_max 0.995
_diffrn_reflns_limit_h_max 14
_diffrn_reflns_limit_h_min -13
_diffrn_reflns_limit_k_max 25
_diffrn_reflns_limit_k_min -25
_diffrn_reflns_limit_l_max 26
_diffrn_reflns_limit_l_min -26
_diffrn_reflns_number 103763
_diffrn_reflns_point_group_measured_fraction_full 0.999
_diffrn_reflns_point_group_measured_fraction_max 0.995
_diffrn_reflns_theta_full 26.000
_diffrn_reflns_theta_max 30.840
_diffrn_reflns_theta_min 2.259
_exptl_absorpt_coefficient_mu 1.617
_exptl_absorpt_correction_T_max 1.0000
_exptl_absorpt_correction_T_min 0.5443
_exptl_absorpt_correction_type multi-scan
_exptl_absorpt_process_details
;
SADABS-2014/5 (Bruker,2014/5) was used for absorption correction.
wR2(int) was 0.1426 before and 0.0405 after correction.
The Ratio of minimum to maximum transmission is 0.5443.
The \l/2 correction factor is 0.00150.
;
_exptl_crystal_colour colourless
_exptl_crystal_density_diffrn 1.730
_exptl_crystal_description block
_exptl_crystal_F_000 1576
_exptl_crystal_size_max 0.475
_exptl_crystal_size_mid 0.287
_exptl_crystal_size_min 0.246
_refine_diff_density_max 1.030
_refine_diff_density_min -2.699
_refine_diff_density_rms 0.087
_refine_ls_extinction_method none
_refine_ls_goodness_of_fit_ref 1.093
_refine_ls_hydrogen_treatment constr
_refine_ls_matrix_type full
_refine_ls_number_parameters 982
_refine_ls_number_reflns 18918
_refine_ls_number_restraints 824
_refine_ls_restrained_S_all 1.081
_refine_ls_R_factor_all 0.0293
_refine_ls_R_factor_gt 0.0237
_refine_ls_shift/su_max 0.002
_refine_ls_shift/su_mean 0.000
_refine_ls_structure_factor_coef Fsqd
_refine_ls_weighting_details 'w=1/[\s^2^(Fo^2^)+(0.0176P)^2^+2.2114P] where P=(Fo^2^+2Fc^2^)/3'
_refine_ls_weighting_scheme calc
_refine_ls_wR_factor_gt 0.0491
_refine_ls_wR_factor_ref 0.0509
_reflns_Friedel_coverage 0.000
_reflns_number_gt 17003
_reflns_number_total 18918
_reflns_threshold_expression 'I > 2\s(I)'
_cod_data_source_file c6dt04018g2.cif
_cod_data_source_block compound6
_cod_database_code 7041309
_shelx_space_group_comment
;
The symmetry employed for this shelxl refinement is uniquely defined
by the following loop, which should always be used as a source of
symmetry information in preference to the above space-group names.
They are only intended as comments.
;
_olex2_refinement_description
;
1. Fixed Uiso
 At 1.2 times of:
  All C(H,H) groups
 At 1.5 times of:
  All C(H,H,H) groups
2. Restrained distances
 C33-S5
 1.824 with sigma of 0.02
 C33-S5
 1.824 with sigma of 0.02
 C35-S7
 1.824 with sigma of 0.02
 C35-S7
 1.824 with sigma of 0.02
 C16-S2
 1.824 with sigma of 0.02
 C15-S1
 1.824 with sigma of 0.02
 C18-S4
 1.824 with sigma of 0.02
 C17-S3
 1.824 with sigma of 0.02
 C33-F13 \\sim C33-F15 \\sim C33-F14
 with sigma of 0.02
 F13-F15 \\sim F15-F14 \\sim F14-F13
 with sigma of 0.04
 S5-F13 \\sim S5-F15 \\sim S5-F14
 with sigma of 0.04
 S5-O27 \\sim S5-O26 \\sim S5-O25
 with sigma of 0.02
 O27-O26 \\sim O26-O25 \\sim O27-O25
 with sigma of 0.04
 C33-O27 \\sim C33-O26 \\sim C33-O25
 with sigma of 0.04
 C33-F13 \\sim C33-F15 \\sim C33-F14
 with sigma of 0.02
 F13-F15 \\sim F15-F14 \\sim F14-F13
 with sigma of 0.04
 S5-F13 \\sim S5-F15 \\sim S5-F14
 with sigma of 0.04
 S5-O27 \\sim S5-O26 \\sim S5-O25
 with sigma of 0.02
 O27-O26 \\sim O26-O25 \\sim O27-O25
 with sigma of 0.04
 C33-O27 \\sim C33-O26 \\sim C33-O25
 with sigma of 0.04
 C35-F20 \\sim C35-F21 \\sim C35-F19
 with sigma of 0.02
 F20-F21 \\sim F21-F19 \\sim F19-F20
 with sigma of 0.04
 S7-F20 \\sim S7-F21 \\sim S7-F19
 with sigma of 0.04
 S7-O33 \\sim S7-O32 \\sim S7-O31
 with sigma of 0.02
 O33-O32 \\sim O32-O31 \\sim O33-O31
 with sigma of 0.04
 C35-O33 \\sim C35-O32 \\sim C35-O31
 with sigma of 0.04
 C35-F20 \\sim C35-F21 \\sim C35-F19
 with sigma of 0.02
 F20-F21 \\sim F21-F19 \\sim F19-F20
 with sigma of 0.04
 S7-F20 \\sim S7-F21 \\sim S7-F19
 with sigma of 0.04
 S7-O33 \\sim S7-O32 \\sim S7-O31
 with sigma of 0.02
 O33-O32 \\sim O32-O31 \\sim O33-O31
 with sigma of 0.04
 C35-O33 \\sim C35-O32 \\sim C35-O31
 with sigma of 0.04
 C16-F6 \\sim C16-F4 \\sim C16-F5
 with sigma of 0.02
 F6-F4 \\sim F4-F5 \\sim F5-F6
 with sigma of 0.04
 S2-F6 \\sim S2-F4 \\sim S2-F5
 with sigma of 0.04
 S2-O10 \\sim S2-O11 \\sim S2-O12
 with sigma of 0.02
 O10-O11 \\sim O11-O12 \\sim O10-O12
 with sigma of 0.04
 C16-O10 \\sim C16-O11 \\sim C16-O12
 with sigma of 0.04
 C15-F2 \\sim C15-F1 \\sim C15-F3
 with sigma of 0.02
 F2-F1 \\sim F1-F3 \\sim F3-F2
 with sigma of 0.04
 S1-F2 \\sim S1-F1 \\sim S1-F3
 with sigma of 0.04
 S1-O9 \\sim S1-O8 \\sim S1-O7
 with sigma of 0.02
 O9-O8 \\sim O8-O7 \\sim O9-O7
 with sigma of 0.04
 C15-O9 \\sim C15-O8 \\sim C15-O7
 with sigma of 0.04
 C18-F12 \\sim C18-F10 \\sim C18-F11
 with sigma of 0.02
 F12-F10 \\sim F10-F11 \\sim F11-F12
 with sigma of 0.04
 S4-F12 \\sim S4-F10 \\sim S4-F11
 with sigma of 0.04
 S4-O16 \\sim S4-O17 \\sim S4-O18
 with sigma of 0.02
 O16-O17 \\sim O17-O18 \\sim O16-O18
 with sigma of 0.04
 C18-O16 \\sim C18-O17 \\sim C18-O18
 with sigma of 0.04
 C17-F8 \\sim C17-F7 \\sim C17-F9
 with sigma of 0.02
 F8-F7 \\sim F7-F9 \\sim F9-F8
 with sigma of 0.04
 S3-F8 \\sim S3-F7 \\sim S3-F9
 with sigma of 0.04
 S3-O15 \\sim S3-O14 \\sim S3-O13
 with sigma of 0.02
 O15-O14 \\sim O14-O13 \\sim O15-O13
 with sigma of 0.04
 C17-O15 \\sim C17-O14 \\sim C17-O13
 with sigma of 0.04
3. Uiso/Uaniso restraints and constraints
C33 \\sim F13 \\sim F15 \\sim F14 \\sim S5 \\sim O27 \\sim O26 \\sim O25:
within 2A with sigma of 0.04 and sigma for terminal atoms of 0.08
C33 \\sim F13 \\sim F15 \\sim F14 \\sim S5 \\sim O27 \\sim O26 \\sim O25:
within 2A with sigma of 0.04 and sigma for terminal atoms of 0.08
C35 \\sim F20 \\sim F21 \\sim F19 \\sim S7 \\sim O33 \\sim O32 \\sim O31:
within 2A with sigma of 0.04 and sigma for terminal atoms of 0.08
C35 \\sim F20 \\sim F21 \\sim F19 \\sim S7 \\sim O33 \\sim O32 \\sim O31:
within 2A with sigma of 0.04 and sigma for terminal atoms of 0.08
C16 \\sim F6 \\sim F4 \\sim F5 \\sim S2 \\sim O10 \\sim O11 \\sim O12: within
2A with sigma of 0.04 and sigma for terminal atoms of 0.08
C15 \\sim F2 \\sim F1 \\sim F3 \\sim S1 \\sim O9 \\sim O8 \\sim O7: within 2A
with sigma of 0.04 and sigma for terminal atoms of 0.08
C18 \\sim F12 \\sim F10 \\sim F11 \\sim S4 \\sim O16 \\sim O17 \\sim O18:
within 2A with sigma of 0.04 and sigma for terminal atoms of 0.08
C17 \\sim F8 \\sim F7 \\sim F9 \\sim S3 \\sim O15 \\sim O14 \\sim O13: within
2A with sigma of 0.04 and sigma for terminal atoms of 0.08
Uanis(C15) = Uanis(C17)
Uanis(C36) = Uanis(C34)
Uanis(C33) = Uanis(C35)
4. Rigid body (RIGU) restrains
 C34, F17, F16, F18, S6, O29, O30, O28
 with sigma for 1-2 distances of 0.004 and sigma for 1-3 distances of 0.004
 C33, F13, F15, F14, S5, O27, O26, O25
 with sigma for 1-2 distances of 0.004 and sigma for 1-3 distances of 0.004
 C36, F24, F23, F22, S8, O35, O36, O34
 with sigma for 1-2 distances of 0.004 and sigma for 1-3 distances of 0.004
 C35, F20, F21, F19, S7, O33, O32, O31
 with sigma for 1-2 distances of 0.004 and sigma for 1-3 distances of 0.004
 C16, F6, F4, F5, S2, O10, O11, O12
 with sigma for 1-2 distances of 0.004 and sigma for 1-3 distances of 0.004
 C15, F2, F1, F3, S1, O9, O8, O7
 with sigma for 1-2 distances of 0.004 and sigma for 1-3 distances of 0.004
 C18, F12, F10, F11, S4, O16, O17, O18
 with sigma for 1-2 distances of 0.004 and sigma for 1-3 distances of 0.004
 C17, F8, F7, F9, S3, O15, O14, O13
 with sigma for 1-2 distances of 0.004 and sigma for 1-3 distances of 0.004
5. Others
 Sof(C36)=Sof(F24)=Sof(F23)=Sof(F22)=Sof(S8)=Sof(O35)=Sof(O36)=Sof(O34)=
 Sof(C35)=Sof(F20)=Sof(F21)=Sof(F19)=Sof(S7)=Sof(O33)=Sof(O32)=Sof(O31)=
 Sof(C18)=Sof(F12)=Sof(F10)=Sof(F11)=Sof(S4)=Sof(O16)=Sof(O17)=Sof(O18)=
 Sof(C17)=Sof(F8)=Sof(F7)=Sof(F9)=Sof(S3)=Sof(O15)=Sof(O14)=Sof(O13)=1-FVAR(1)
 Sof(C34)=Sof(F17)=Sof(F16)=Sof(F18)=Sof(S6)=Sof(O29)=Sof(O30)=Sof(O28)=
 Sof(C33)=Sof(F13)=Sof(F15)=Sof(F14)=Sof(S5)=Sof(O27)=Sof(O26)=Sof(O25)=
 Sof(C16)=Sof(F6)=Sof(F4)=Sof(F5)=Sof(S2)=Sof(O10)=Sof(O11)=Sof(O12)=Sof(C15)=
 Sof(F2)=Sof(F1)=Sof(F3)=Sof(S1)=Sof(O9)=Sof(O8)=Sof(O7)=FVAR(1)
6.a Secondary CH2 refined with riding coordinates:
 C28(H28A,H28B), C29(H29A,H), C10(HA,H10B), C30(H30A,H30B), C23(H23A,H23B),
 C21(H21A,H21B), C22(H22A,H22B), C24(H24A,H24B), C9(H9A,H9B), C27(H27A,H27B),
 C25(H25A,H25B), C12(H12A,H12B), C11(H11A,H11B), C26(H26A,H26B), C8(H8A,H8B),
 C5(H5A,H5B), C6(H6A,H6B), C3(H3A,H3B), C4(H4A,H4B), C7(H7A,H7B)
6.b Idealised Me refined as rotating group:
 C1(H1A,H1B,H1C), C31(H31A,H31B,H31C), C32(H32,H32B,H32C), C19(H19A,H19B,H19C),
  C14(H14A,H14B,H14C), C2(H2A,H2B,H2C), C20(H20A,H20B,H20C), C13(H13A,H13B,H13C)
;
_shelx_shelxl_version_number 2014/7
_olex2_submission_special_instructions 'No special instructions were received'

loop_
_space_group_symop_operation_xyz
'x, y, z'
'-x, -y, -z'

loop_
_atom_site_label
_atom_site_type_symbol
_atom_site_fract_x
_atom_site_fract_y
_atom_site_fract_z
_atom_site_U_iso_or_equiv
_atom_site_adp_type
_atom_site_occupancy
_atom_site_site_symmetry_order
_atom_site_calc_flag
_atom_site_refinement_flags_posn
_atom_site_refinement_flags_adp
_atom_site_refinement_flags_occupancy
_atom_site_disorder_assembly
_atom_site_disorder_group
Si4 Si 0.82716(4) 0.10714(2) 0.35410(2) 0.01126(7) Uani 1 1 d . . . . .
Si1 Si 0.39642(4) 0.38551(2) 0.65003(2) 0.01223(7) Uani 1 1 d . . . . .
Si2 Si 0.36639(4) 0.25533(2) 0.73244(2) 0.01260(7) Uani 1 1 d . . . . .
Si3 Si 0.81079(4) 0.24069(2) 0.27874(2) 0.01219(7) Uani 1 1 d . . . . .
O24 O 0.67085(10) 0.06720(6) 0.35218(6) 0.01257(19) Uani 1 1 d . . . . .
O22 O 0.26919(10) 0.01870(6) 0.22410(6) 0.01244(19) Uani 1 1 d . . . . .
O19 O 0.65349(11) 0.24726(6) 0.24400(6) 0.0136(2) Uani 1 1 d . . . . .
O1 O 0.24095(11) 0.42805(6) 0.65053(6) 0.0137(2) Uani 1 1 d . . . . .
O3 O -0.18760(11) 0.48645(6) 0.77111(6) 0.0156(2) Uani 1 1 d . . . . .
O21 O 0.32724(11) 0.15094(6) 0.10260(6) 0.0160(2) Uani 1 1 d . . . . .
O23 O 0.44249(10) -0.02530(6) 0.34085(6) 0.01178(19) Uani 1 1 d . . . . .
O4 O -0.15406(11) 0.35834(6) 0.89741(6) 0.0175(2) Uani 1 1 d . . . . .
O6 O 0.20152(11) 0.25102(6) 0.76507(6) 0.0141(2) Uani 1 1 d . . . . .
O5 O -0.00195(11) 0.23057(6) 0.88284(6) 0.0157(2) Uani 1 1 d . . . . .
O20 O 0.47668(11) 0.27420(6) 0.12325(6) 0.0151(2) Uani 1 1 d . . . . .
O2 O 0.00897(11) 0.52296(6) 0.65490(6) 0.0147(2) Uani 1 1 d . . . . .
C28 C 0.30902(15) -0.06119(9) 0.34927(8) 0.0136(3) Uani 1 1 d . . . . .
H28A H 0.2414 -0.0299 0.3701 0.016 Uiso 1 1 calc R . . . .
H28B H 0.3103 -0.1163 0.3842 0.016 Uiso 1 1 calc R . . . .
C29 C 0.50039(16) -0.03397(9) 0.41188(8) 0.0162(3) Uani 1 1 d . . . . .
H29A H 0.4865 -0.0894 0.4455 0.019 Uiso 1 1 calc R . . . .
H H 0.4552 0.0029 0.4368 0.019 Uiso 1 1 calc R . . . .
C10 C -0.04030(16) 0.23687(9) 0.95611(8) 0.0170(3) Uani 1 1 d . . . . .
HA H 0.0312 0.2665 0.9729 0.020 Uiso 1 1 calc R . . . .
H10B H -0.0508 0.1830 0.9932 0.020 Uiso 1 1 calc R . . . .
C30 C 0.65067(16) -0.01490(8) 0.39752(9) 0.0168(3) Uani 1 1 d . . . . .
H30A H 0.6943 -0.0240 0.4463 0.020 Uiso 1 1 calc R . . . .
H30B H 0.6946 -0.0507 0.3709 0.020 Uiso 1 1 calc R . . . .
C23 C 0.45271(16) 0.27183(9) 0.04868(8) 0.0175(3) Uani 1 1 d . . . . .
H23A H 0.5271 0.2423 0.0305 0.021 Uiso 1 1 calc R . . . .
H23B H 0.4501 0.3267 0.0134 0.021 Uiso 1 1 calc R . . . .
C21 C 0.60240(16) 0.32519(8) 0.20463(9) 0.0167(3) Uani 1 1 d . . . . .
H21A H 0.6690 0.3668 0.2065 0.020 Uiso 1 1 calc R . . . .
H21B H 0.5144 0.3347 0.2296 0.020 Uiso 1 1 calc R . . . .
C22 C 0.58100(16) 0.33049(9) 0.12374(9) 0.0166(3) Uani 1 1 d . . . . .
H22A H 0.5526 0.3852 0.0956 0.020 Uiso 1 1 calc R . . . .
H22B H 0.6675 0.3182 0.0992 0.020 Uiso 1 1 calc R . . . .
C24 C 0.31774(17) 0.23045(9) 0.05241(9) 0.0206(3) Uani 1 1 d . . . . .
H24A H 0.2437 0.2597 0.0712 0.025 Uiso 1 1 calc R . . . .
H24B H 0.2961 0.2288 0.0014 0.025 Uiso 1 1 calc R . . . .
C9 C -0.17390(17) 0.28059(10) 0.95053(9) 0.0209(3) Uani 1 1 d . . . . .
H9A H -0.2450 0.2509 0.9336 0.025 Uiso 1 1 calc R . . . .
H9B H -0.2050 0.2853 1.0007 0.025 Uiso 1 1 calc R . . . .
C1 C 0.44225(18) 0.38059(10) 0.55272(9) 0.0202(3) Uani 1 1 d . . . . .
H1A H 0.4548 0.4349 0.5181 0.030 Uiso 1 1 calc GR . . . .
H1B H 0.3683 0.3536 0.5359 0.030 Uiso 1 1 calc GR . . . .
H1C H 0.5277 0.3508 0.5530 0.030 Uiso 1 1 calc GR . . . .
C27 C 0.27116(16) -0.06219(8) 0.27241(8) 0.0151(3) Uani 1 1 d . . . . .
H27A H 0.3391 -0.0934 0.2517 0.018 Uiso 1 1 calc R . . . .
H27B H 0.1796 -0.0874 0.2757 0.018 Uiso 1 1 calc R . . . .
C31 C 0.85903(17) 0.10158(10) 0.45362(9) 0.0205(3) Uani 1 1 d . . . . .
H31A H 0.9462 0.1284 0.4549 0.031 Uiso 1 1 calc GR . . . .
H31B H 0.8634 0.0455 0.4843 0.031 Uiso 1 1 calc GR . . . .
H31C H 0.7842 0.1280 0.4740 0.031 Uiso 1 1 calc GR . . . .
C32 C 0.95846(16) 0.04846(10) 0.31747(10) 0.0208(3) Uani 1 1 d . . . . .
H32 H 0.9352 0.0471 0.2672 0.031 Uiso 1 1 calc GR . . . .
H32B H 0.9603 -0.0062 0.3519 0.031 Uiso 1 1 calc GR . . . .
H32C H 1.0489 0.0736 0.3141 0.031 Uiso 1 1 calc GR . . . .
C25 C 0.20087(16) 0.10779(9) 0.10851(9) 0.0181(3) Uani 1 1 d . . . . .
H25A H 0.1705 0.1120 0.0574 0.022 Uiso 1 1 calc R . . . .
H25B H 0.1286 0.1305 0.1353 0.022 Uiso 1 1 calc R . . . .
C12 C 0.13950(17) 0.17452(9) 0.80444(9) 0.0170(3) Uani 1 1 d . . . . .
H12A H 0.2052 0.1314 0.8039 0.020 Uiso 1 1 calc R . . . .
H12B H 0.0570 0.1665 0.7787 0.020 Uiso 1 1 calc R . . . .
C11 C 0.10002(16) 0.17121(9) 0.88466(8) 0.0167(3) Uani 1 1 d . . . . .
H11A H 0.0630 0.1176 0.9131 0.020 Uiso 1 1 calc R . . . .
H11B H 0.1814 0.1818 0.9100 0.020 Uiso 1 1 calc R . . . .
C26 C 0.22402(17) 0.02194(9) 0.15143(8) 0.0172(3) Uani 1 1 d . . . . .
H26A H 0.1377 -0.0091 0.1569 0.021 Uiso 1 1 calc R . . . .
H26B H 0.2943 -0.0013 0.1239 0.021 Uiso 1 1 calc R . . . .
C8 C -0.27970(16) 0.40237(10) 0.88895(10) 0.0207(3) Uani 1 1 d . . . . .
H8A H -0.3210 0.4010 0.9392 0.025 Uiso 1 1 calc R . . . .
H8B H -0.3459 0.3783 0.8633 0.025 Uiso 1 1 calc R . . . .
C19 C 0.94143(17) 0.26897(10) 0.19765(9) 0.0222(3) Uani 1 1 d . . . . .
H19A H 0.9291 0.3250 0.1683 0.033 Uiso 1 1 calc GR . . . .
H19B H 0.9299 0.2348 0.1652 0.033 Uiso 1 1 calc GR . . . .
H19C H 1.0337 0.2619 0.2169 0.033 Uiso 1 1 calc GR . . . .
C5 C -0.12231(16) 0.56044(9) 0.64451(9) 0.0185(3) Uani 1 1 d . . . . .
H5A H -0.1859 0.5285 0.6251 0.022 Uiso 1 1 calc R . . . .
H5B H -0.1133 0.6145 0.6077 0.022 Uiso 1 1 calc R . . . .
C14 C 0.38944(18) 0.18340(9) 0.67730(9) 0.0204(3) Uani 1 1 d . . . . .
H14A H 0.3162 0.1906 0.6418 0.031 Uiso 1 1 calc GR . . . .
H14B H 0.3855 0.1288 0.7118 0.031 Uiso 1 1 calc GR . . . .
H14C H 0.4787 0.1929 0.6491 0.031 Uiso 1 1 calc GR . . . .
C2 C 0.52338(17) 0.44714(10) 0.67968(10) 0.0230(3) Uani 1 1 d . . . . .
H2A H 0.4933 0.4524 0.7292 0.034 Uiso 1 1 calc GR . . . .
H2B H 0.5306 0.5002 0.6424 0.034 Uiso 1 1 calc GR . . . .
H2C H 0.6132 0.4212 0.6831 0.034 Uiso 1 1 calc GR . . . .
C6 C -0.17605(17) 0.56578(9) 0.71982(9) 0.0212(3) Uani 1 1 d . . . . .
H6A H -0.1126 0.5981 0.7389 0.025 Uiso 1 1 calc R . . . .
H6B H -0.2670 0.5917 0.7151 0.025 Uiso 1 1 calc R . . . .
C3 C 0.22793(18) 0.50758(10) 0.59963(11) 0.0268(4) Uani 1 1 d . . . . .
H3A H 0.2804 0.5121 0.5513 0.032 Uiso 1 1 calc R . . . .
H3B H 0.2664 0.5468 0.6220 0.032 Uiso 1 1 calc R . . . .
C4 C 0.08017(19) 0.52559(11) 0.58501(9) 0.0255(4) Uani 1 1 d . . . . .
H4A H 0.0715 0.5792 0.5480 0.031 Uiso 1 1 calc R . . . .
H4B H 0.0404 0.4857 0.5639 0.031 Uiso 1 1 calc R . . . .
C20 C 0.81932(17) 0.30944(9) 0.33738(9) 0.0197(3) Uani 1 1 d . . . . .
H20A H 0.7395 0.3002 0.3734 0.030 Uiso 1 1 calc GR . . . .
H20B H 0.8193 0.3649 0.3046 0.030 Uiso 1 1 calc GR . . . .
H20C H 0.9037 0.2996 0.3650 0.030 Uiso 1 1 calc GR . . . .
C7 C -0.24822(17) 0.48700(10) 0.84274(9) 0.0207(3) Uani 1 1 d . . . . .
H7A H -0.3336 0.5186 0.8356 0.025 Uiso 1 1 calc R . . . .
H7B H -0.1840 0.5116 0.8690 0.025 Uiso 1 1 calc R . . . .
C13 C 0.48063(17) 0.23070(11) 0.81374(10) 0.0234(3) Uani 1 1 d . . . . .
H13A H 0.5768 0.2367 0.7946 0.035 Uiso 1 1 calc GR . . . .
H13B H 0.4633 0.1755 0.8452 0.035 Uiso 1 1 calc GR . . . .
H13C H 0.4617 0.2670 0.8441 0.035 Uiso 1 1 calc GR . . . .
Ba2 Ba 0.48659(2) 0.12269(2) 0.23352(2) 0.01249(2) Uani 1 1 d . . . . .
Ba1 Ba 0.03467(2) 0.38018(2) 0.76939(2) 0.01608(2) Uani 1 1 d . . . . .
C34 C 0.6742(14) 0.0446(8) 0.0370(5) 0.0178(9) Uani 0.631(4) 1 d . U P A 2
F17 F 0.7336(9) 0.0886(8) -0.0211(6) 0.0366(15) Uani 0.631(4) 1 d . U P A 2
F16 F 0.5390(9) 0.0582(6) 0.0402(5) 0.0422(17) Uani 0.631(4) 1 d . U P A 2
F18 F 0.6948(15) -0.0343(7) 0.0479(8) 0.0260(15) Uani 0.631(4) 1 d . U P A 2
S6 S 0.7451(7) 0.0632(4) 0.1246(3) 0.0143(7) Uani 0.631(4) 1 d . U P A 2
O29 O 0.8867(12) 0.0460(7) 0.1170(7) 0.0226(15) Uani 0.631(4) 1 d . U P A 2
O30 O 0.7061(13) 0.1462(7) 0.1128(7) 0.0135(11) Uani 0.631(4) 1 d . U P A 2
O28 O 0.6643(10) 0.0097(7) 0.1897(5) 0.0182(10) Uani 0.631(4) 1 d . U P A 2
C33 C 0.3663(8) 0.2297(5) 0.4176(4) 0.0209(5) Uani 0.631(4) 1 d D U P A 2
F13 F 0.3187(8) 0.1996(3) 0.4893(3) 0.0367(11) Uani 0.631(4) 1 d D U P A 2
F15 F 0.3668(6) 0.3097(3) 0.4014(3) 0.0341(10) Uani 0.631(4) 1 d D U P A 2
F14 F 0.4976(9) 0.2055(6) 0.4121(5) 0.0301(12) Uani 0.631(4) 1 d D U P A 2
S5 S 0.2625(3) 0.19784(17) 0.35269(13) 0.0134(3) Uani 0.631(4) 1 d D U P A 2
O27 O 0.2899(2) 0.11358(12) 0.37216(15) 0.0236(5) Uani 0.631(4) 1 d D U P A 2
O26 O 0.1252(7) 0.2196(4) 0.3690(7) 0.0230(12) Uani 0.631(4) 1 d D U P A 2
O25 O 0.3232(2) 0.24138(15) 0.27871(12) 0.0177(4) Uani 0.631(4) 1 d D U P A 2
C36 C 0.681(2) 0.0425(14) 0.0489(10) 0.0178(9) Uani 0.369(4) 1 d . U P A -2
F24 F 0.7654(15) 0.0844(13) -0.0217(11) 0.031(2) Uani 0.369(4) 1 d . U P A -2
F23 F 0.5574(15) 0.0707(11) 0.0249(9) 0.0299(17) Uani 0.369(4) 1 d . U P A -2
F22 F 0.680(2) -0.0294(13) 0.0374(13) 0.0230(19) Uani 0.369(4) 1 d . U P A -2
S8 S 0.7349(12) 0.0584(6) 0.1265(5) 0.0137(10) Uani 0.369(4) 1 d . U P A -2
O35 O 0.878(2) 0.0321(11) 0.1295(11) 0.0181(19) Uani 0.369(4) 1 d . U P A -2
O36 O 0.724(2) 0.1425(13) 0.1209(14) 0.019(3) Uani 0.369(4) 1 d . U P A -2
O34 O 0.6415(17) 0.0087(12) 0.1790(9) 0.0197(19) Uani 0.369(4) 1 d . U P A -2
C35 C 0.3757(14) 0.2300(8) 0.4195(7) 0.0209(5) Uani 0.369(4) 1 d D U P A -2
F20 F 0.3271(15) 0.2220(5) 0.4884(6) 0.0393(19) Uani 0.369(4) 1 d D U P A -2
F21 F 0.4014(9) 0.3058(5) 0.3842(5) 0.0312(14) Uani 0.369(4) 1 d D U P A -2
F19 F 0.4938(17) 0.1928(11) 0.4261(9) 0.033(2) Uani 0.369(4) 1 d D U P A -2
S7 S 0.2543(6) 0.1868(3) 0.3707(2) 0.0171(6) Uani 0.369(4) 1 d D U P A -2
O33 O 0.2424(5) 0.1044(2) 0.4160(3) 0.0348(12) Uani 0.369(4) 1 d D U P A -2
O32 O 0.1352(13) 0.2366(7) 0.3683(11) 0.0192(17) Uani 0.369(4) 1 d D U P A -2
O31 O 0.3235(4) 0.1979(4) 0.2970(3) 0.0321(11) Uani 0.369(4) 1 d D U P A -2
C16 C -0.0402(8) 0.2627(4) 0.5877(5) 0.0234(14) Uani 0.631(4) 1 d D U P A 1
F6 F 0.0774(4) 0.3065(2) 0.5745(2) 0.0378(8) Uani 0.631(4) 1 d D U P A 1
F4 F -0.0771(9) 0.2595(4) 0.5210(4) 0.0400(13) Uani 0.631(4) 1 d D U P A 1
F5 F -0.0055(6) 0.1884(3) 0.6289(3) 0.0321(8) Uani 0.631(4) 1 d D U P A 1
S2 S -0.1723(3) 0.3063(2) 0.63499(18) 0.0154(4) Uani 0.631(4) 1 d D U P A 1
O10 O -0.1123(2) 0.3043(2) 0.70476(14) 0.0318(6) Uani 0.631(4) 1 d D U P A 1
O11 O -0.1870(3) 0.38548(12) 0.58368(15) 0.0302(6) Uani 0.631(4) 1 d D U P A 1
O12 O -0.2877(7) 0.2538(4) 0.6442(3) 0.0258(10) Uani 0.631(4) 1 d D U P A 1
C15 C 0.1781(9) 0.4659(6) 0.9512(5) 0.0216(8) Uani 0.631(4) 1 d D U P A 1
F2 F 0.1937(17) 0.5435(6) 0.9457(8) 0.0257(14) Uani 0.631(4) 1 d D U P A 1
F1 F 0.2225(6) 0.4217(6) 1.0179(5) 0.0417(13) Uani 0.631(4) 1 d D U P A 1
F3 F 0.0437(6) 0.4507(4) 0.9521(3) 0.0425(13) Uani 0.631(4) 1 d D U P A 1
S1 S 0.2711(6) 0.4429(3) 0.8724(2) 0.0150(6) Uani 0.631(4) 1 d D U P A 1
O9 O 0.2043(9) 0.4954(7) 0.8070(5) 0.0211(12) Uani 0.631(4) 1 d D U P A 1
O8 O 0.4125(9) 0.4609(7) 0.8804(7) 0.0227(13) Uani 0.631(4) 1 d D U P A 1
O7 O 0.2358(19) 0.3585(6) 0.8846(11) 0.0191(14) Uani 0.631(4) 1 d D U P A 1
C18 C -0.0250(13) 0.2553(7) 0.5909(7) 0.0151(17) Uani 0.369(4) 1 d D U P A -1
F12 F 0.0977(6) 0.2822(4) 0.5967(4) 0.0334(12) Uani 0.369(4) 1 d D U P A -1
F10 F -0.0517(15) 0.2763(7) 0.5189(6) 0.0320(15) Uani 0.369(4) 1 d D U P A -1
F11 F -0.0285(11) 0.1765(5) 0.6144(5) 0.0313(14) Uani 0.369(4) 1 d D U P A -1
S4 S -0.1547(6) 0.2953(3) 0.6455(3) 0.0169(7) Uani 0.369(4) 1 d D U P A -1
O16 O -0.1191(3) 0.2580(3) 0.72344(19) 0.0188(8) Uani 0.369(4) 1 d D U P A -1
O17 O -0.1266(4) 0.37962(18) 0.6212(2) 0.0238(9) Uani 0.369(4) 1 d D U P A -1
O18 O -0.2830(11) 0.2704(7) 0.6253(6) 0.0259(16) Uani 0.369(4) 1 d D U P A -1
C17 C 0.1898(15) 0.4614(10) 0.9599(9) 0.0216(8) Uani 0.369(4) 1 d D U P A -1
F8 F 0.189(3) 0.5365(11) 0.9581(13) 0.025(2) Uani 0.369(4) 1 d D U P A -1
F7 F 0.2617(10) 0.4244(10) 1.0170(8) 0.0357(19) Uani 0.369(4) 1 d D U P A -1
F9 F 0.0645(10) 0.4350(7) 0.9730(6) 0.0327(15) Uani 0.369(4) 1 d D U P A -1
S3 S 0.2612(9) 0.4482(5) 0.8713(4) 0.0161(10) Uani 0.369(4) 1 d D U P A -1
O15 O 0.1792(16) 0.4982(13) 0.8155(9) 0.022(2) Uani 0.369(4) 1 d D U P A -1
O14 O 0.4003(15) 0.4728(11) 0.8685(12) 0.023(2) Uani 0.369(4) 1 d D U P A -1
O13 O 0.243(3) 0.3657(11) 0.8804(18) 0.021(3) Uani 0.369(4) 1 d D U P A -1

loop_
_atom_site_aniso_label
_atom_site_aniso_U_11
_atom_site_aniso_U_22
_atom_site_aniso_U_33
_atom_site_aniso_U_23
_atom_site_aniso_U_13
_atom_site_aniso_U_12
Si4 0.01052(17) 0.01182(17) 0.01172(17) -0.00374(14) -0.00188(14) -0.00061(13)
Si1 0.01199(18) 0.01166(17) 0.01347(18) -0.00479(14) 0.00180(14) -0.00184(14)
Si2 0.01330(18) 0.01147(17) 0.01328(18) -0.00418(14) -0.00029(14) 0.00112(14)
Si3 0.01243(18) 0.01089(17) 0.01334(18) -0.00366(14) -0.00101(14) -0.00259(14)
O24 0.0122(5) 0.0085(4) 0.0159(5) -0.0017(4) -0.0034(4) -0.0012(4)
O22 0.0152(5) 0.0109(5) 0.0104(4) -0.0017(4) -0.0026(4) -0.0026(4)
O19 0.0145(5) 0.0092(4) 0.0164(5) -0.0022(4) -0.0033(4) -0.0004(4)
O1 0.0145(5) 0.0094(4) 0.0151(5) -0.0013(4) 0.0022(4) -0.0006(4)
O3 0.0158(5) 0.0124(5) 0.0162(5) -0.0010(4) 0.0016(4) 0.0021(4)
O21 0.0141(5) 0.0147(5) 0.0152(5) 0.0021(4) -0.0044(4) -0.0037(4)
O23 0.0115(5) 0.0117(5) 0.0109(4) -0.0011(4) -0.0018(4) -0.0033(4)
O4 0.0129(5) 0.0163(5) 0.0186(5) 0.0012(4) 0.0038(4) 0.0022(4)
O6 0.0152(5) 0.0098(5) 0.0161(5) -0.0023(4) 0.0021(4) -0.0010(4)
O5 0.0161(5) 0.0156(5) 0.0121(5) 0.0005(4) 0.0006(4) 0.0021(4)
O20 0.0160(5) 0.0141(5) 0.0125(5) 0.0001(4) -0.0017(4) -0.0039(4)
O2 0.0142(5) 0.0132(5) 0.0145(5) -0.0008(4) -0.0005(4) 0.0026(4)
C28 0.0129(6) 0.0131(6) 0.0129(6) -0.0010(5) -0.0007(5) -0.0046(5)
C29 0.0187(7) 0.0157(7) 0.0107(6) 0.0020(5) -0.0053(5) -0.0041(5)
C10 0.0165(7) 0.0188(7) 0.0118(6) 0.0009(5) 0.0018(5) 0.0018(6)
C30 0.0163(7) 0.0097(6) 0.0223(7) -0.0006(5) -0.0082(6) -0.0008(5)
C23 0.0182(7) 0.0191(7) 0.0114(6) 0.0018(5) -0.0031(5) -0.0044(6)
C21 0.0215(7) 0.0092(6) 0.0190(7) -0.0034(5) -0.0036(6) 0.0018(5)
C22 0.0178(7) 0.0121(6) 0.0175(7) -0.0006(5) -0.0022(6) -0.0042(5)
C24 0.0195(7) 0.0178(7) 0.0184(7) 0.0051(6) -0.0082(6) -0.0045(6)
C9 0.0176(7) 0.0199(7) 0.0181(7) 0.0036(6) 0.0062(6) 0.0019(6)
C1 0.0252(8) 0.0188(7) 0.0165(7) -0.0063(6) 0.0054(6) -0.0003(6)
C27 0.0185(7) 0.0108(6) 0.0146(7) -0.0011(5) -0.0033(5) -0.0042(5)
C31 0.0224(8) 0.0242(8) 0.0141(7) -0.0041(6) -0.0031(6) -0.0064(6)
C32 0.0144(7) 0.0225(8) 0.0277(8) -0.0109(7) -0.0009(6) 0.0039(6)
C25 0.0146(7) 0.0199(7) 0.0172(7) -0.0006(6) -0.0067(6) -0.0050(6)
C12 0.0217(7) 0.0114(6) 0.0170(7) -0.0035(5) 0.0022(6) -0.0036(5)
C11 0.0189(7) 0.0129(7) 0.0154(7) 0.0000(5) 0.0003(6) 0.0015(5)
C26 0.0215(7) 0.0169(7) 0.0130(7) -0.0032(5) -0.0060(6) -0.0043(6)
C8 0.0138(7) 0.0192(7) 0.0241(8) -0.0003(6) 0.0053(6) 0.0043(6)
C19 0.0176(7) 0.0256(8) 0.0203(8) -0.0030(6) 0.0032(6) -0.0035(6)
C5 0.0153(7) 0.0159(7) 0.0203(7) 0.0008(6) -0.0028(6) 0.0042(5)
C14 0.0260(8) 0.0149(7) 0.0214(8) -0.0083(6) 0.0041(6) 0.0013(6)
C2 0.0183(8) 0.0234(8) 0.0300(9) -0.0121(7) -0.0002(6) -0.0064(6)
C6 0.0218(8) 0.0119(7) 0.0247(8) 0.0012(6) 0.0033(6) 0.0049(6)
C3 0.0250(8) 0.0129(7) 0.0321(9) 0.0061(6) 0.0130(7) 0.0036(6)
C4 0.0308(9) 0.0248(8) 0.0132(7) 0.0045(6) 0.0044(6) 0.0116(7)
C20 0.0231(8) 0.0159(7) 0.0230(8) -0.0094(6) -0.0052(6) -0.0021(6)
C7 0.0208(8) 0.0187(7) 0.0201(8) -0.0033(6) 0.0060(6) 0.0044(6)
C13 0.0199(8) 0.0270(8) 0.0224(8) -0.0054(7) -0.0060(6) 0.0033(6)
Ba2 0.01264(4) 0.00964(4) 0.01260(4) 0.00134(3) -0.00471(3) -0.00357(3)
Ba1 0.01237(4) 0.01203(4) 0.01728(4) 0.00438(3) 0.00523(3) 0.00335(3)
C34 0.0223(15) 0.0202(10) 0.016(3) -0.011(2) -0.0124(19) 0.0042(9)
F17 0.060(4) 0.0345(16) 0.0168(16) -0.0092(12) -0.007(3) 0.003(3)
F16 0.021(2) 0.059(5) 0.066(5) -0.046(4) -0.022(2) 0.017(2)
F18 0.032(3) 0.0198(17) 0.035(3) -0.018(2) -0.0169(19) 0.0078(15)
S6 0.0149(11) 0.0154(10) 0.0114(8) -0.0017(5) -0.0019(5) -0.0051(5)
O29 0.0147(16) 0.028(4) 0.023(3) -0.005(2) -0.0033(18) 0.000(2)
O30 0.018(3) 0.0111(15) 0.011(2) -0.0028(13) -0.005(2) -0.0021(17)
O28 0.024(3) 0.0149(13) 0.013(2) -0.0001(15) -0.0017(16) -0.0019(18)
C33 0.0303(12) 0.0160(7) 0.0165(8) -0.0041(6) -0.0075(8) 0.0043(8)
F13 0.058(2) 0.037(2) 0.0124(10) -0.0034(15) -0.0038(12) 0.016(2)
F15 0.056(3) 0.0164(10) 0.035(2) -0.0136(12) -0.0206(16) 0.0070(15)
F14 0.0232(14) 0.041(3) 0.028(3) -0.010(2) -0.0120(16) 0.0042(17)
S5 0.0130(4) 0.0132(6) 0.0152(9) -0.0065(6) 0.0001(6) 0.0026(4)
O27 0.0281(11) 0.0117(9) 0.0316(13) -0.0078(8) 0.0012(10) -0.0006(7)
O26 0.0140(14) 0.023(3) 0.0330(17) -0.010(2) 0.0049(12) 0.0021(17)
O25 0.0188(9) 0.0211(11) 0.0126(9) -0.0045(8) 0.0001(7) 0.0014(9)
C36 0.0223(15) 0.0202(10) 0.016(3) -0.011(2) -0.0124(19) 0.0042(9)
F24 0.037(4) 0.035(4) 0.020(3) -0.010(2) 0.004(3) -0.008(4)
F23 0.026(4) 0.035(3) 0.034(3) -0.016(2) -0.017(3) 0.009(3)
F22 0.024(4) 0.020(3) 0.030(5) -0.013(3) -0.015(3) 0.003(2)
S8 0.0116(15) 0.0104(13) 0.0208(19) -0.0070(13) -0.0037(11) 0.0023(17)
O35 0.017(3) 0.019(5) 0.018(5) -0.005(4) -0.003(3) 0.000(3)
O36 0.020(5) 0.019(3) 0.020(5) -0.008(3) -0.011(3) 0.003(2)
O34 0.024(4) 0.020(2) 0.015(4) -0.004(3) -0.005(3) -0.003(3)
C35 0.0303(12) 0.0160(7) 0.0165(8) -0.0041(6) -0.0075(8) 0.0043(8)
F20 0.062(3) 0.039(4) 0.018(2) -0.011(3) -0.0012(18) -0.005(4)
F21 0.041(4) 0.014(2) 0.036(4) -0.0028(19) -0.010(2) -0.004(2)
F19 0.030(3) 0.034(4) 0.028(5) 0.002(3) -0.015(3) 0.001(2)
S7 0.0168(9) 0.0201(14) 0.0162(15) -0.0080(11) -0.0022(11) 0.0042(9)
O33 0.035(2) 0.0150(16) 0.052(3) -0.0038(17) -0.017(2) 0.0002(14)
O32 0.018(3) 0.012(4) 0.027(3) -0.005(3) 0.002(2) 0.003(2)
O31 0.0224(18) 0.058(3) 0.024(2) -0.025(2) 0.0031(15) -0.001(2)
C16 0.031(3) 0.0137(19) 0.023(2) -0.0018(15) 0.0000(17) -0.0020(17)
F6 0.0262(15) 0.0331(17) 0.053(2) -0.0142(14) 0.0174(13) -0.0060(11)
F4 0.064(4) 0.041(3) 0.0207(15) -0.0181(18) -0.0052(17) 0.007(2)
F5 0.0392(19) 0.0214(17) 0.0298(18) 0.0008(11) 0.0002(12) 0.0081(13)
S2 0.0158(9) 0.0161(8) 0.0153(7) -0.0066(6) 0.0010(5) -0.0039(6)
O10 0.0273(11) 0.0510(19) 0.0248(12) -0.0223(13) -0.0057(9) 0.0004(12)
O11 0.0354(13) 0.0158(9) 0.0326(13) 0.0003(8) 0.0116(11) 0.0019(8)
O12 0.0219(13) 0.024(2) 0.029(3) -0.0035(17) -0.0024(16) -0.0120(13)
C15 0.0224(15) 0.0171(12) 0.0261(19) -0.0090(13) 0.0071(12) -0.0038(10)
F2 0.029(2) 0.0150(17) 0.035(4) -0.0122(19) 0.012(2) -0.0049(14)
F1 0.072(4) 0.0301(15) 0.0206(14) -0.0063(11) 0.010(2) 0.002(3)
F3 0.0179(15) 0.060(3) 0.066(4) -0.047(3) 0.0183(17) -0.0153(16)
S1 0.0149(10) 0.0143(10) 0.0140(8) -0.0021(5) 0.0029(5) 0.0053(5)
O9 0.027(3) 0.0140(15) 0.0193(19) -0.0008(14) 0.001(2) 0.003(2)
O8 0.0112(17) 0.026(3) 0.031(3) -0.008(2) -0.0012(14) 0.0026(17)
O7 0.026(3) 0.0075(18) 0.022(3) -0.0027(17) 0.0023(19) 0.0001(16)
C18 0.016(3) 0.019(3) 0.013(3) -0.009(2) 0.002(2) 0.002(2)
F12 0.0187(19) 0.046(3) 0.040(3) -0.022(2) 0.0048(18) -0.007(2)
F10 0.052(4) 0.029(4) 0.0151(19) -0.006(2) -0.0024(19) -0.005(2)
F11 0.045(4) 0.016(2) 0.031(3) -0.0045(17) 0.004(2) 0.0027(18)
S4 0.0135(12) 0.0125(13) 0.0262(16) -0.0076(10) -0.0042(8) -0.0039(9)
O16 0.0169(15) 0.026(2) 0.0144(15) -0.0070(14) -0.0014(11) -0.0019(14)
O17 0.030(2) 0.0087(14) 0.032(2) -0.0071(13) 0.0030(16) -0.0024(12)
O18 0.021(2) 0.028(4) 0.030(5) -0.007(3) -0.009(3) -0.006(2)
C17 0.0224(15) 0.0171(12) 0.0261(19) -0.0090(13) 0.0071(12) -0.0038(10)
F8 0.025(3) 0.019(3) 0.034(6) -0.013(3) 0.013(4) -0.005(3)
F7 0.045(4) 0.040(3) 0.024(3) -0.013(2) -0.002(3) 0.012(3)
F9 0.026(3) 0.033(3) 0.044(4) -0.022(3) 0.017(2) -0.015(2)
S3 0.0110(13) 0.0076(12) 0.0283(18) -0.0043(10) 0.0039(9) -0.0016(14)
O15 0.020(4) 0.016(3) 0.026(4) -0.003(3) 0.003(3) 0.005(3)
O14 0.014(3) 0.023(4) 0.031(6) -0.008(4) 0.001(3) 0.006(2)
O13 0.026(5) 0.013(4) 0.021(4) -0.003(3) 0.001(3) 0.002(3)

loop_
_atom_type_symbol
_atom_type_description
_atom_type_scat_dispersion_real
_atom_type_scat_dispersion_imag
_atom_type_scat_source
C C 0.0033 0.0016 'International Tables Vol C Tables 4.2.6.8 and 6.1.1.4'
H H 0.0000 0.0000 'International Tables Vol C Tables 4.2.6.8 and 6.1.1.4'
Ba Ba -0.3244 2.2819 'International Tables Vol C Tables 4.2.6.8 and 6.1.1.4'
F F 0.0171 0.0103 'International Tables Vol C Tables 4.2.6.8 and 6.1.1.4'
O O 0.0106 0.0060 'International Tables Vol C Tables 4.2.6.8 and 6.1.1.4'
S S 0.1246 0.1234 'International Tables Vol C Tables 4.2.6.8 and 6.1.1.4'
Si Si 0.0817 0.0704 'International Tables Vol C Tables 4.2.6.8 and 6.1.1.4'

loop_
_geom_angle_atom_site_label_1
_geom_angle_atom_site_label_2
_geom_angle_atom_site_label_3
_geom_angle
O24 Si4 Si3 104.46(4)
O24 Si4 C31 108.76(7)
O24 Si4 C32 108.39(7)
C31 Si4 Si3 110.79(6)
C32 Si4 Si3 113.98(6)
C32 Si4 C31 110.17(8)
O1 Si1 Si2 104.79(4)
O1 Si1 C1 108.79(7)
O1 Si1 C2 108.39(7)
C1 Si1 Si2 109.20(5)
C2 Si1 Si2 114.40(6)
C2 Si1 C1 110.97(8)
O6 Si2 Si1 104.78(4)
O6 Si2 C14 108.33(7)
O6 Si2 C13 109.48(7)
C14 Si2 Si1 108.87(6)
C14 Si2 C13 111.05(8)
C13 Si2 Si1 114.02(6)
O19 Si3 Si4 104.74(4)
O19 Si3 C19 108.50(7)
O19 Si3 C20 108.53(7)
C19 Si3 Si4 113.29(6)
C20 Si3 Si4 110.59(5)
C20 Si3 C19 110.90(8)
Si4 O24 Ba2 125.11(5)
C30 O24 Si4 115.98(8)
C30 O24 Ba2 115.05(8)
C27 O22 Ba2 117.59(8)
C26 O22 C27 110.79(11)
C26 O22 Ba2 118.89(8)
Si3 O19 Ba2 127.76(5)
C21 O19 Si3 118.60(9)
C21 O19 Ba2 113.00(8)
Si1 O1 Ba1 125.13(5)
C3 O1 Si1 116.35(9)
C3 O1 Ba1 115.68(9)
C6 O3 Ba1 117.55(9)
C7 O3 C6 111.02(12)
C7 O3 Ba1 118.13(9)
C24 O21 C25 111.08(11)
C24 O21 Ba2 119.36(8)
C25 O21 Ba2 119.08(8)
C28 O23 Ba2 118.44(8)
C29 O23 C28 112.41(11)
C29 O23 Ba2 115.04(8)
C9 O4 C8 110.86(11)
C9 O4 Ba1 119.79(9)
C8 O4 Ba1 119.31(9)
Si2 O6 Ba1 126.78(5)
C12 O6 Si2 119.40(9)
C12 O6 Ba1 113.29(8)
C10 O5 C11 112.78(11)
C10 O5 Ba1 113.91(8)
C11 O5 Ba1 117.27(8)
C23 O20 Ba2 114.74(8)
C22 O20 C23 112.54(11)
C22 O20 Ba2 116.74(8)
C5 O2 Ba1 119.19(8)
C4 O2 C5 112.52(12)
C4 O2 Ba1 114.54(9)
O23 C28 H28A 110.3
O23 C28 H28B 110.3
O23 C28 C27 107.29(11)
H28A C28 H28B 108.5
C27 C28 H28A 110.3
C27 C28 H28B 110.3
O23 C29 H29A 110.1
O23 C29 H 110.1
O23 C29 C30 108.14(12)
H29A C29 H 108.4
C30 C29 H29A 110.1
C30 C29 H 110.1
O5 C10 HA 110.2
O5 C10 H10B 110.2
O5 C10 C9 107.52(12)
HA C10 H10B 108.5
C9 C10 HA 110.2
C9 C10 H10B 110.2
O24 C30 C29 110.10(12)
O24 C30 H30A 109.6
O24 C30 H30B 109.6
C29 C30 H30A 109.6
C29 C30 H30B 109.6
H30A C30 H30B 108.2
O20 C23 H23A 110.2
O20 C23 H23B 110.2
O20 C23 C24 107.49(12)
H23A C23 H23B 108.5
C24 C23 H23A 110.2
C24 C23 H23B 110.2
O19 C21 H21A 109.7
O19 C21 H21B 109.7
O19 C21 C22 109.89(12)
H21A C21 H21B 108.2
C22 C21 H21A 109.7
C22 C21 H21B 109.7
O20 C22 C21 108.04(12)
O20 C22 H22A 110.1
O20 C22 H22B 110.1
C21 C22 H22A 110.1
C21 C22 H22B 110.1
H22A C22 H22B 108.4
O21 C24 C23 108.26(12)
O21 C24 H24A 110.0
O21 C24 H24B 110.0
C23 C24 H24A 110.0
C23 C24 H24B 110.0
H24A C24 H24B 108.4
O4 C9 C10 108.55(12)
O4 C9 H9A 110.0
O4 C9 H9B 110.0
C10 C9 H9A 110.0
C10 C9 H9B 110.0
H9A C9 H9B 108.4
Si1 C1 H1A 109.5
Si1 C1 H1B 109.5
Si1 C1 H1C 109.5
H1A C1 H1B 109.5
H1A C1 H1C 109.5
H1B C1 H1C 109.5
O22 C27 C28 108.26(11)
O22 C27 H27A 110.0
O22 C27 H27B 110.0
C28 C27 H27A 110.0
C28 C27 H27B 110.0
H27A C27 H27B 108.4
Si4 C31 H31A 109.5
Si4 C31 H31B 109.5
Si4 C31 H31C 109.5
H31A C31 H31B 109.5
H31A C31 H31C 109.5
H31B C31 H31C 109.5
Si4 C32 H32 109.5
Si4 C32 H32B 109.5
Si4 C32 H32C 109.5
H32 C32 H32B 109.5
H32 C32 H32C 109.5
H32B C32 H32C 109.5
O21 C25 H25A 110.0
O21 C25 H25B 110.0
O21 C25 C26 108.45(12)
H25A C25 H25B 108.4
C26 C25 H25A 110.0
C26 C25 H25B 110.0
O6 C12 H12A 109.8
O6 C12 H12B 109.8
O6 C12 C11 109.59(12)
H12A C12 H12B 108.2
C11 C12 H12A 109.8
C11 C12 H12B 109.8
O5 C11 C12 107.83(12)
O5 C11 H11A 110.1
O5 C11 H11B 110.1
C12 C11 H11A 110.1
C12 C11 H11B 110.1
H11A C11 H11B 108.5
O22 C26 C25 108.13(12)
O22 C26 H26A 110.1
O22 C26 H26B 110.1
C25 C26 H26A 110.1
C25 C26 H26B 110.1
H26A C26 H26B 108.4
O4 C8 H8A 110.0
O4 C8 H8B 110.0
O4 C8 C7 108.39(13)
H8A C8 H8B 108.4
C7 C8 H8A 110.0
C7 C8 H8B 110.0
Si3 C19 H19A 109.5
Si3 C19 H19B 109.5
Si3 C19 H19C 109.5
H19A C19 H19B 109.5
H19A C19 H19C 109.5
H19B C19 H19C 109.5
O2 C5 H5A 110.2
O2 C5 H5B 110.2
O2 C5 C6 107.37(12)
H5A C5 H5B 108.5
C6 C5 H5A 110.2
C6 C5 H5B 110.2
Si2 C14 H14A 109.5
Si2 C14 H14B 109.5
Si2 C14 H14C 109.5
H14A C14 H14B 109.5
H14A C14 H14C 109.5
H14B C14 H14C 109.5
Si1 C2 H2A 109.5
Si1 C2 H2B 109.5
Si1 C2 H2C 109.5
H2A C2 H2B 109.5
H2A C2 H2C 109.5
H2B C2 H2C 109.5
O3 C6 C5 108.28(13)
O3 C6 H6A 110.0
O3 C6 H6B 110.0
C5 C6 H6A 110.0
C5 C6 H6B 110.0
H6A C6 H6B 108.4
O1 C3 H3A 109.7
O1 C3 H3B 109.7
O1 C3 C4 110.00(14)
H3A C3 H3B 108.2
C4 C3 H3A 109.7
C4 C3 H3B 109.7
O2 C4 C3 108.28(14)
O2 C4 H4A 110.0
O2 C4 H4B 110.0
C3 C4 H4A 110.0
C3 C4 H4B 110.0
H4A C4 H4B 108.4
Si3 C20 H20A 109.5
Si3 C20 H20B 109.5
Si3 C20 H20C 109.5
H20A C20 H20B 109.5
H20A C20 H20C 109.5
H20B C20 H20C 109.5
O3 C7 C8 108.34(13)
O3 C7 H7A 110.0
O3 C7 H7B 110.0
C8 C7 H7A 110.0
C8 C7 H7B 110.0
H7A C7 H7B 108.4
Si2 C13 H13A 109.5
Si2 C13 H13B 109.5
Si2 C13 H13C 109.5
H13A C13 H13B 109.5
H13A C13 H13C 109.5
H13B C13 H13C 109.5
O24 Ba2 O22 118.25(3)
O24 Ba2 O21 167.37(3)
O24 Ba2 O30 93.6(2)
O24 Ba2 O28 74.07(14)
O24 Ba2 O25 103.79(5)
O24 Ba2 O36 89.2(4)
O24 Ba2 O34 79.9(2)
O22 Ba2 O21 57.28(3)
O22 Ba2 O30 114.5(3)
O22 Ba2 O28 85.00(16)
O22 Ba2 O25 98.54(5)
O22 Ba2 O36 117.0(5)
O22 Ba2 O34 80.2(3)
O19 Ba2 O24 69.08(3)
O19 Ba2 O22 167.63(3)
O19 Ba2 O21 117.77(3)
O19 Ba2 O20 60.32(3)
O19 Ba2 O30 73.3(3)
O19 Ba2 O28 107.05(17)
O19 Ba2 O25 69.43(5)
O19 Ba2 O36 71.5(5)
O19 Ba2 O34 111.6(3)
O21 Ba2 O30 79.1(3)
O21 Ba2 O28 93.45(14)
O21 Ba2 O25 88.76(5)
O21 Ba2 O36 83.5(4)
O21 Ba2 O34 87.6(2)
O23 Ba2 O24 60.09(3)
O23 Ba2 O22 58.26(3)
O23 Ba2 O19 127.27(3)
O23 Ba2 O21 114.84(3)
O23 Ba2 O20 169.13(3)
O23 Ba2 O30 121.0(2)
O23 Ba2 O28 72.57(19)
O23 Ba2 O25 108.99(5)
O23 Ba2 O36 118.7(4)
O23 Ba2 O34 73.4(3)
O20 Ba2 O24 129.01(3)
O20 Ba2 O22 112.66(3)
O20 Ba2 O21 57.65(3)
O20 Ba2 O30 67.1(2)
O20 Ba2 O28 114.18(18)
O20 Ba2 O25 64.81(5)
O20 Ba2 O36 69.9(4)
O20 Ba2 O34 112.3(3)
O30 Ba2 O36 4.4(7)
O28 Ba2 O30 48.8(3)
O28 Ba2 O25 176.45(16)
O28 Ba2 O36 47.2(5)
O25 Ba2 O30 129.1(2)
O25 Ba2 O36 130.5(4)
O34 Ba2 O30 49.1(4)
O34 Ba2 O28 6.2(3)
O34 Ba2 O25 176.2(3)
O34 Ba2 O36 48.1(6)
O31 Ba2 O24 98.48(10)
O31 Ba2 O22 90.63(11)
O31 Ba2 O19 78.08(12)
O31 Ba2 O21 93.48(10)
O31 Ba2 O23 95.71(14)
O31 Ba2 O20 77.74(14)
O31 Ba2 O30 142.4(3)
O31 Ba2 O28 168.1(2)
O31 Ba2 O25 13.33(12)
O31 Ba2 O36 143.5(5)
O31 Ba2 O34 168.4(4)
O1 Ba1 O3 118.12(3)
O1 Ba1 O4 168.65(3)
O1 Ba1 O5 128.98(3)
O1 Ba1 O9 74.12(18)
O1 Ba1 O7 92.0(4)
O1 Ba1 O16 101.51(7)
O1 Ba1 O15 79.4(3)
O1 Ba1 O13 90.0(6)
O3 Ba1 O4 57.54(3)
O3 Ba1 O9 86.33(17)
O3 Ba1 O7 118.0(3)
O3 Ba1 O16 97.86(8)
O3 Ba1 O15 81.4(3)
O3 Ba1 O13 117.5(5)
O4 Ba1 O9 94.78(18)
O4 Ba1 O7 82.2(4)
O4 Ba1 O16 89.67(7)
O4 Ba1 O15 89.4(3)
O4 Ba1 O13 83.8(6)
O6 Ba1 O1 69.34(3)
O6 Ba1 O3 166.05(3)
O6 Ba1 O4 117.41(3)
O6 Ba1 O5 59.88(3)
O6 Ba1 O9 107.43(17)
O6 Ba1 O7 71.6(3)
O6 Ba1 O16 68.50(8)
O6 Ba1 O15 112.2(3)
O6 Ba1 O13 72.6(5)
O5 Ba1 O3 112.54(3)
O5 Ba1 O4 57.73(3)
O5 Ba1 O9 115.77(18)
O5 Ba1 O7 68.7(2)
O5 Ba1 O16 65.05(8)
O5 Ba1 O15 114.6(3)
O5 Ba1 O13 71.4(4)
O2 Ba1 O1 60.08(3)
O2 Ba1 O3 58.13(3)
O2 Ba1 O4 115.15(3)
O2 Ba1 O6 127.03(3)
O2 Ba1 O5 167.33(3)
O2 Ba1 O9 73.84(18)
O2 Ba1 O7 122.5(2)
O2 Ba1 O16 106.14(8)
O2 Ba1 O15 74.1(3)
O2 Ba1 O13 119.8(4)
O10 Ba1 O1 96.08(6)
O10 Ba1 O3 89.69(7)
O10 Ba1 O4 94.40(6)
O10 Ba1 O6 77.46(7)
O10 Ba1 O5 78.16(8)
O10 Ba1 O2 92.64(8)
O10 Ba1 O9 166.0(2)
O10 Ba1 O7 142.8(2)
O10 Ba1 O16 13.56(8)
O10 Ba1 O15 166.5(3)
O10 Ba1 O13 145.0(4)
O9 Ba1 O7 49.4(3)
O9 Ba1 O16 175.07(18)
O9 Ba1 O13 46.9(4)
O7 Ba1 O16 129.5(2)
O7 Ba1 O13 2.8(7)
O15 Ba1 O9 5.9(4)
O15 Ba1 O7 50.6(3)
O15 Ba1 O16 179.0(3)
O15 Ba1 O13 48.2(5)
O13 Ba1 O16 131.9(4)
F17 C34 F16 112.5(10)
F17 C34 F18 114.2(13)
F17 C34 S6 110.1(10)
F17 C34 F24 12.5(12)
F17 C34 F22 110.5(16)
F17 C34 S8 113.7(11)
F16 C34 F18 109.1(12)
F16 C34 S6 106.5(9)
F16 C34 F24 125.0(11)
F16 C34 S8 104.2(9)
F18 C34 S6 103.9(7)
F18 C34 F24 106.3(14)
F18 C34 S8 102.2(8)
F24 C34 S6 104.2(12)
F24 C34 S8 107.8(12)
F23 C34 F17 97.9(11)
F23 C34 F16 14.6(9)
F23 C34 F18 118.3(15)
F23 C34 S6 112.7(12)
F23 C34 F24 110.4(12)
F23 C34 F22 110.7(17)
F23 C34 S8 111.2(12)
F22 C34 F16 103.2(14)
F22 C34 F18 10.2(13)
F22 C34 S6 113.9(11)
F22 C34 F24 104.4(17)
F22 C34 S8 112.1(11)
S8 C34 S6 3.6(6)
C34 F17 C36 7.8(12)
C34 F16 C36 8.9(10)
C34 F18 C36 9.7(9)
C34 S6 Ba2 111.5(5)
O29 S6 Ba2 146.2(6)
O29 S6 C34 102.4(8)
O29 S6 O30 118.1(9)
O29 S6 O28 117.1(6)
O29 S6 C36 102.2(11)
O29 S6 O34 124.8(9)
O30 S6 Ba2 56.5(6)
O30 S6 C34 100.6(7)
O30 S6 O28 110.7(8)
O30 S6 C36 102.7(10)
O30 S6 O34 109.7(11)
O28 S6 Ba2 54.3(5)
O28 S6 C34 105.2(7)
O28 S6 C36 103.3(10)
O28 S6 O34 11.9(7)
C36 S6 Ba2 111.6(9)
C36 S6 C34 2.4(12)
O35 S6 Ba2 141.1(9)
O35 S6 C34 105.7(10)
O35 S6 O29 11.8(10)
O35 S6 O30 127.2(11)
O35 S6 O28 105.3(8)
O35 S6 C36 105.0(13)
O35 S6 O34 113.0(11)
O36 S6 Ba2 57.4(11)
O36 S6 C34 108.9(11)
O36 S6 O29 111.9(13)
O36 S6 O30 8.9(14)
O36 S6 O28 110.6(12)
O36 S6 C36 111.1(13)
O36 S6 O35 120.1(14)
O36 S6 O34 111.5(15)
O34 S6 Ba2 54.2(9)
O34 S6 C34 94.1(8)
O34 S6 C36 92.2(11)
S6 O29 S8 3.8(7)
S6 O30 Ba2 99.2(6)
S6 O30 S8 4.4(8)
S8 O30 Ba2 95.6(7)
S6 O28 Ba2 101.2(6)
S8 O28 Ba2 101.7(7)
S8 O28 S6 3.1(8)
F13 C33 F15 107.2(6)
F13 C33 F14 108.3(7)
F13 C33 S5 111.9(5)
F13 C33 F19 96.9(9)
F13 C33 S7 101.6(6)
F15 C33 F14 108.3(7)
F15 C33 S5 111.1(5)
F15 C33 F19 116.4(10)
F15 C33 S7 117.9(6)
F14 C33 S5 110.0(7)
F14 C33 F19 12.0(9)
F14 C33 S7 112.8(7)
F20 C33 F13 17.2(5)
F20 C33 F15 90.6(7)
F20 C33 F14 110.9(10)
F20 C33 S5 123.8(8)
F20 C33 F21 108.0(8)
F20 C33 F19 101.2(10)
F20 C33 S7 114.3(8)
F21 C33 F13 125.1(7)
F21 C33 F15 20.2(4)
F21 C33 F14 91.9(7)
F21 C33 S5 107.5(7)
F21 C33 F19 101.9(10)
F21 C33 S7 116.8(7)
F19 C33 S5 112.4(11)
F19 C33 S7 113.0(11)
S7 C33 S5 10.52(16)
C33 F13 C35 4.3(9)
C35 F15 C33 4.3(9)
C35 F14 C33 2.7(10)
C33 S5 Ba2 108.2(3)
C33 S5 C35 1.7(7)
O27 S5 Ba2 59.96(14)
O27 S5 C33 102.5(3)
O27 S5 O25 112.1(2)
O27 S5 C35 101.6(5)
O27 S5 O33 31.14(17)
O27 S5 O32 127.7(5)
O26 S5 Ba2 147.0(5)
O26 S5 C33 104.7(5)
O26 S5 O27 116.3(4)
O26 S5 O25 115.7(5)
O26 S5 C35 106.3(7)
O26 S5 O33 92.2(4)
O26 S5 O32 12.2(7)
O25 S5 Ba2 52.53(14)
O25 S5 C33 103.3(3)
O25 S5 C35 102.5(4)
O25 S5 O33 143.3(3)
O25 S5 O32 110.0(7)
C35 S5 Ba2 106.5(5)
O33 S5 Ba2 91.0(2)
O33 S5 C33 91.1(3)
O33 S5 C35 90.9(4)
O32 S5 Ba2 152.3(7)
O32 S5 C33 96.4(7)
O32 S5 C35 98.0(7)
O32 S5 O33 101.5(6)
O31 S5 Ba2 23.3(3)
O31 S5 C33 113.0(4)
O31 S5 O27 82.0(4)
O31 S5 O26 133.2(6)
O31 S5 O25 30.2(3)
O31 S5 C35 111.5(5)
O31 S5 O33 113.1(4)
O31 S5 O32 133.1(8)
S5 O27 Ba2 96.27(14)
S5 O27 O31 42.08(19)
S7 O27 Ba2 108.9(2)
S7 O27 S5 13.2(2)
S7 O27 O31 55.2(2)
O33 O27 Ba2 170.4(3)
O33 O27 S5 91.6(3)
O33 O27 S7 78.7(3)
O33 O27 O31 133.7(3)
O31 O27 Ba2 54.64(18)
S7 O26 S5 13.7(2)
S5 O25 Ba2 104.09(17)
S5 O25 S7 2.0(3)
S7 O25 Ba2 102.9(2)
O31 O25 Ba2 52.2(4)
O31 O25 S5 52.8(4)
O31 O25 S7 51.9(4)
F17 C36 F16 99.8(13)
F17 C36 S6 115.7(16)
F17 C36 F24 11.8(11)
F17 C36 S8 119.7(17)
F16 C36 S6 114.6(15)
F16 C36 F24 111.5(14)
F16 C36 S8 112.2(15)
F18 C36 F17 105.1(16)
F18 C36 F16 104.1(17)
F18 C36 S6 115.7(13)
F18 C36 F24 99.9(18)
F18 C36 S8 114.0(13)
F24 C36 S6 110.1(16)
F24 C36 S8 114.1(17)
F23 C36 F17 86.0(12)
F23 C36 F16 14.0(9)
F23 C36 F18 110.0(18)
F23 C36 S6 120.0(18)
F23 C36 F24 97.8(14)
F23 C36 S8 118.5(18)
F22 C36 F17 99.8(17)
F22 C36 F16 96.7(18)
F22 C36 F18 10.3(13)
F22 C36 S6 125.8(16)
F22 C36 F24 96(2)
F22 C36 F23 101.2(18)
F22 C36 S8 123.9(16)
S8 C36 S6 4.0(7)
C34 F24 C36 7.9(11)
C34 F23 C36 8.7(12)
C34 F22 C36 9.7(10)
C34 S8 Ba2 114.6(6)
O29 S8 Ba2 143.6(8)
O29 S8 C34 101.0(8)
O29 S8 O30 109.9(11)
O29 S8 C36 100.7(11)
O30 S8 Ba2 58.5(6)
O30 S8 C34 100.3(8)
O30 S8 C36 102.4(11)
O28 S8 Ba2 55.3(6)
O28 S8 C34 111.9(10)
O28 S8 O29 118.2(8)
O28 S8 O30 113.4(9)
O28 S8 C36 110.4(13)
O28 S8 O35 107.2(9)
O28 S8 O36 112.7(13)
O28 S8 O34 12.8(7)
C36 S8 Ba2 115.2(10)
C36 S8 C34 2.2(12)
O35 S8 Ba2 140.3(10)
O35 S8 C34 104.9(11)
O35 S8 O29 11.2(9)
O35 S8 O30 118.6(13)
O35 S8 C36 104.2(13)
O36 S8 Ba2 59.5(11)
O36 S8 C34 108.1(11)
O36 S8 O29 103.9(14)
O36 S8 O30 8.7(14)
O36 S8 C36 110.2(13)
O36 S8 O35 111.8(15)
O34 S8 Ba2 55.1(10)
O34 S8 C34 99.9(10)
O34 S8 O29 127.2(10)
O34 S8 O30 113.1(12)
O34 S8 C36 98.4(13)
O34 S8 O35 116.1(11)
O34 S8 O36 114.6(15)
S6 O35 S8 4.3(8)
S6 O36 Ba2 99.6(12)
S6 O36 S8 4.4(8)
S8 O36 Ba2 95.7(12)
S6 O34 Ba2 100.7(10)
S8 O34 Ba2 101.6(11)
S8 O34 S6 2.2(7)
F13 C35 F15 107.3(11)
F13 C35 S5 107.1(9)
F13 C35 S7 97.3(8)
F15 C35 S5 106.5(8)
F15 C35 S7 112.7(9)
F14 C35 F13 113.2(11)
F14 C35 F15 113.4(11)
F14 C35 S5 108.9(10)
F14 C35 F20 116.8(13)
F14 C35 F21 96.4(11)
F14 C35 F19 12.7(10)
F14 C35 S7 111.8(11)
F20 C35 F13 17.2(5)
F20 C35 F15 91.1(10)
F20 C35 S5 118.4(10)
F20 C35 F21 109.5(11)
F20 C35 F19 106.1(13)
F20 C35 S7 109.5(10)
F21 C35 F13 126.4(12)
F21 C35 F15 20.4(4)
F21 C35 S5 103.7(9)
F21 C35 S7 112.3(10)
F19 C35 F13 100.9(12)
F19 C35 F15 122.4(13)
F19 C35 S5 111.5(13)
F19 C35 F21 107.2(12)
F19 C35 S7 112.0(13)
S7 C35 S5 10.06(18)
C35 F20 C33 4.4(10)
C35 F21 C33 4.3(10)
C35 F19 C33 2.6(9)
C33 S7 O25 94.1(4)
C33 S7 C35 1.6(7)
O27 S7 C33 112.7(5)
O27 S7 O26 129.1(5)
O27 S7 O25 100.0(3)
O27 S7 C35 111.2(6)
O27 S7 O33 37.1(2)
O27 S7 O32 141.5(7)
O27 S7 O31 76.5(4)
O26 S7 C33 111.8(6)
O26 S7 O25 100.2(5)
O26 S7 C35 113.4(7)
O26 S7 O33 107.5(5)
O26 S7 O32 12.4(7)
O26 S7 O31 114.8(6)
O25 S7 C35 93.8(5)
O33 S7 C33 104.9(4)
O33 S7 O25 137.0(4)
O33 S7 C35 104.1(5)
O33 S7 O32 117.8(7)
O33 S7 O31 113.5(5)
O32 S7 C33 101.2(8)
O32 S7 O25 95.0(8)
O32 S7 C35 102.8(8)
O32 S7 O31 113.3(8)
O31 S7 C33 103.9(4)
O31 S7 O25 23.5(2)
O31 S7 C35 103.0(5)
O27 O33 S5 57.2(3)
O27 O33 S7 64.2(3)
S7 O33 S5 7.3(3)
S7 O32 S5 13.3(2)
S5 O31 Ba2 146.2(4)
S5 O31 O27 55.9(3)
S5 O31 S7 7.8(3)
O27 O31 Ba2 91.5(3)
O25 O31 Ba2 114.4(4)
O25 O31 S5 97.1(5)
O25 O31 O27 152.8(5)
O25 O31 S7 104.6(5)
S7 O31 Ba2 138.4(4)
S7 O31 O27 48.3(3)
F6 C16 S2 111.2(5)
F6 C16 F12 22.3(3)
F6 C16 F11 117.6(7)
F6 C16 S4 110.6(6)
F4 C16 F6 106.5(6)
F4 C16 F5 108.1(7)
F4 C16 S2 112.0(6)
F4 C16 F12 119.8(8)
F4 C16 F11 90.8(6)
F4 C16 S4 120.0(7)
F5 C16 F6 105.7(6)
F5 C16 S2 112.9(6)
F5 C16 F12 84.1(5)
F5 C16 F11 18.3(4)
F5 C16 S4 105.1(6)
F12 C16 S2 116.2(6)
F12 C16 F11 97.9(6)
F12 C16 S4 112.0(6)
F10 C16 F6 90.7(7)
F10 C16 F4 16.6(6)
F10 C16 F5 118.5(9)
F10 C16 S2 114.9(10)
F10 C16 F12 106.3(9)
F10 C16 F11 102.9(8)
F10 C16 S4 123.8(10)
F11 C16 S2 116.4(7)
F11 C16 S4 110.5(7)
S4 C16 S2 9.0(2)
C18 F6 C16 8.2(8)
F12 F6 C16 85.8(11)
F12 F6 C18 78.3(11)
C16 F4 C18 7.6(9)
C18 F5 C16 5.4(9)
C16 S2 C18 4.0(5)
O10 S2 C16 103.0(3)
O10 S2 C18 99.3(4)
O10 S2 O16 27.06(14)
O11 S2 C16 103.4(3)
O11 S2 O10 114.2(3)
O11 S2 C18 106.6(4)
O11 S2 O16 141.2(3)
O12 S2 C16 104.0(5)
O12 S2 O10 114.1(3)
O12 S2 O11 116.0(3)
O12 S2 C18 104.3(6)
O12 S2 O16 92.6(3)
O16 S2 C16 93.7(3)
O16 S2 C18 89.6(4)
O17 S2 C16 102.0(3)
O17 S2 O10 77.3(3)
O17 S2 O11 38.67(19)
O17 S2 O12 148.0(4)
O17 S2 C18 103.0(4)
O17 S2 O16 104.1(3)
O18 S2 C16 102.3(8)
O18 S2 O10 128.6(5)
O18 S2 O11 102.3(5)
O18 S2 O12 15.2(5)
O18 S2 C18 103.7(8)
O18 S2 O16 107.8(4)
O18 S2 O17 138.1(6)
S2 O10 Ba1 145.0(2)
S2 O10 O17 48.0(2)
S4 O10 Ba1 149.7(3)
S4 O10 S2 9.4(4)
S4 O10 O17 55.1(3)
O16 O10 Ba1 117.0(3)
O16 O10 S2 96.2(4)
O16 O10 S4 88.5(4)
O16 O10 O17 143.5(4)
O17 O10 Ba1 97.3(2)
S2 O11 S4 5.5(3)
O17 O11 S2 63.0(3)
O17 O11 S4 58.1(3)
S2 O12 S4 11.2(3)
F2 C15 S1 110.5(8)
F2 C15 F7 103.0(11)
F2 C15 S3 108.6(9)
F1 C15 F2 108.6(9)
F1 C15 S1 111.5(6)
F1 C15 F7 14.2(7)
F1 C15 S3 115.2(8)
F3 C15 F2 107.9(9)
F3 C15 F1 107.0(7)
F3 C15 S1 111.3(6)
F3 C15 F7 121.1(9)
F3 C15 S3 109.4(6)
F8 C15 F2 9.6(16)
F8 C15 F1 100.4(13)
F8 C15 F3 106.6(15)
F8 C15 S1 119.1(12)
F8 C15 F7 96.2(14)
F8 C15 S3 117.5(12)
F7 C15 S1 102.6(8)
F7 C15 S3 106.2(9)
F9 C15 F2 117.6(11)
F9 C15 F1 87.0(7)
F9 C15 F3 20.1(5)
F9 C15 S1 118.9(9)
F9 C15 F8 113.1(16)
F9 C15 F7 101.1(9)
F9 C15 S3 118.2(9)
S3 C15 S1 3.7(5)
C15 F2 C17 8.1(9)
C15 F1 F9 43.9(6)
C17 F1 C15 3.0(12)
C17 F1 F9 46.9(8)
C15 F3 C17 6.4(10)
C15 S1 Ba1 108.0(3)
C15 S1 C17 5.8(7)
O9 S1 Ba1 55.3(5)
O9 S1 C15 102.0(5)
O9 S1 O7 111.6(8)
O9 S1 C17 107.6(7)
O9 S1 O15 11.1(9)
O8 S1 Ba1 147.8(6)
O8 S1 C15 104.2(6)
O8 S1 O9 116.7(6)
O8 S1 O7 116.8(8)
O8 S1 C17 99.9(8)
O8 S1 O15 123.7(10)
O7 S1 Ba1 56.6(7)
O7 S1 C15 103.0(8)
O7 S1 C17 101.9(10)
O7 S1 O15 111.3(13)
C17 S1 Ba1 112.4(5)
O15 S1 Ba1 55.1(9)
O15 S1 C15 91.4(7)
O15 S1 C17 97.2(8)
O14 S1 Ba1 143.3(10)
O14 S1 C15 106.6(11)
O14 S1 O9 105.6(9)
O14 S1 O8 11.2(10)
O14 S1 O7 125.5(12)
O14 S1 C17 103.1(11)
O14 S1 O15 112.5(11)
O13 S1 Ba1 55.9(14)
O13 S1 C15 105.9(15)
O13 S1 O9 110.6(16)
O13 S1 O8 115.7(17)
O13 S1 O7 3(2)
O13 S1 C17 104.8(14)
O13 S1 O15 110.9(15)
O13 S1 O14 124.0(17)
S1 O9 Ba1 100.0(6)
S3 O9 Ba1 101.0(7)
S3 O9 S1 3.8(6)
S1 O8 S3 4.1(6)
S1 O7 Ba1 98.6(8)
S1 O7 S3 4.3(6)
S3 O7 Ba1 95.4(9)
F6 C18 F4 104.8(9)
F6 C18 S2 105.4(7)
F6 C18 F12 23.9(3)
F6 C18 F10 89.4(8)
F6 C18 F11 131.8(11)
F6 C18 S4 105.9(8)
F4 C18 S2 101.0(8)
F4 C18 S4 108.4(9)
F5 C18 F6 118.9(10)
F5 C18 F4 112.9(9)
F5 C18 S2 112.1(9)
F5 C18 F12 95.6(9)
F5 C18 F10 124.7(11)
F5 C18 F11 20.1(4)
F5 C18 S4 105.4(8)
F12 C18 F4 122.4(10)
F12 C18 S2 113.3(8)
F12 C18 F10 108.4(10)
F12 C18 F11 110.8(10)
F12 C18 S4 110.5(8)
F10 C18 F4 15.6(6)
F10 C18 S2 102.8(10)
F10 C18 F11 106.0(10)
F10 C18 S4 110.9(10)
F11 C18 F4 93.2(8)
F11 C18 S2 114.6(9)
F11 C18 S4 110.0(9)
S4 C18 S2 8.1(2)
F6 F12 C16 71.9(10)
F6 F12 C18 77.8(11)
C18 F12 C16 6.8(8)
C16 F10 C18 8.1(9)
C18 F11 C16 6.1(8)
C16 S4 Ba1 109.4(3)
C16 S4 C18 4.9(6)
O10 S4 Ba1 20.4(2)
O10 S4 C16 118.0(5)
O10 S4 O11 109.8(4)
O10 S4 O12 122.3(6)
O10 S4 C18 113.8(5)
O10 S4 O16 32.51(19)
O10 S4 O17 79.4(4)
O10 S4 O18 134.1(7)
O11 S4 Ba1 93.9(3)
O11 S4 C16 97.4(4)
O11 S4 C18 101.7(5)
O12 S4 Ba1 140.4(5)
O12 S4 C16 105.7(6)
O12 S4 O11 99.3(4)
O12 S4 C18 107.1(6)
C18 S4 Ba1 106.4(4)
O16 S4 Ba1 51.0(3)
O16 S4 C16 107.9(4)
O16 S4 O11 141.6(5)
O16 S4 O12 101.0(4)
O16 S4 C18 102.9(5)
O17 S4 Ba1 61.6(3)
O17 S4 C16 101.4(5)
O17 S4 O11 32.91(18)
O17 S4 O12 127.9(5)
O17 S4 C18 103.6(5)
O17 S4 O16 111.8(5)
O18 S4 Ba1 148.9(7)
O18 S4 C16 101.4(8)
O18 S4 O11 85.9(4)
O18 S4 O12 14.8(4)
O18 S4 C18 104.0(8)
O18 S4 O16 115.7(5)
O18 S4 O17 116.5(5)
S2 O16 Ba1 105.4(2)
O10 O16 Ba1 49.4(3)
O10 O16 S2 56.7(3)
O10 O16 S4 59.0(4)
S4 O16 Ba1 106.7(3)
S4 O16 S2 5.2(4)
S2 O17 Ba1 105.5(2)
S2 O17 O10 54.76(19)
S2 O17 S4 11.1(3)
O10 O17 Ba1 50.92(16)
O11 O17 Ba1 167.2(3)
O11 O17 S2 78.3(3)
O11 O17 O10 130.3(3)
O11 O17 S4 89.0(3)
S4 O17 Ba1 95.5(3)
S4 O17 O10 45.5(3)
S2 O18 S4 11.0(3)
F2 C17 F3 99.4(13)
F2 C17 S1 105.5(11)
F2 C17 S3 103.1(11)
F1 C17 F2 118.1(15)
F1 C17 F3 110.4(13)
F1 C17 S1 118.1(13)
F1 C17 F8 110.2(17)
F1 C17 F7 16.7(8)
F1 C17 F9 92.5(12)
F1 C17 S3 121.8(12)
F3 C17 S1 102.8(9)
F3 C17 S3 100.5(9)
F8 C17 F2 9.1(16)
F8 C17 F3 99.1(15)
F8 C17 S1 114.3(14)
F8 C17 S3 112.0(14)
F7 C17 F2 112.0(15)
F7 C17 F3 127.0(13)
F7 C17 S1 108.1(12)
F7 C17 F8 105.8(15)
F7 C17 S3 111.8(12)
F9 C17 F2 110.6(15)
F9 C17 F3 18.0(6)
F9 C17 S1 111.5(11)
F9 C17 F8 107.9(15)
F9 C17 F7 109.1(12)
F9 C17 S3 110.1(11)
S3 C17 S1 3.7(5)
C15 F8 C17 8.7(9)
C17 F7 C15 0.8(11)
C15 F9 F1 49.1(5)
C15 F9 C17 8.5(10)
C17 F9 F1 40.6(8)
C15 S3 Ba1 111.3(5)
C15 S3 C17 5.9(7)
O9 S3 Ba1 55.8(6)
O9 S3 C15 109.5(9)
O9 S3 O8 117.6(8)
O9 S3 O7 112.9(9)
O9 S3 C17 115.2(9)
O9 S3 O15 12.1(9)
O9 S3 O14 107.3(10)
O9 S3 O13 111.9(16)
O8 S3 Ba1 144.1(7)
O8 S3 C15 104.0(7)
O8 S3 O7 108.4(11)
O8 S3 C17 99.3(8)
O7 S3 Ba1 58.0(7)
O7 S3 C15 103.2(8)
O7 S3 C17 101.7(10)
C17 S3 Ba1 115.5(5)
O15 S3 Ba1 55.6(10)
O15 S3 C15 98.0(10)
O15 S3 O8 126.0(10)
O15 S3 O7 113.6(14)
O15 S3 C17 103.8(9)
O15 S3 O14 115.5(11)
O14 S3 Ba1 141.2(11)
O14 S3 C15 107.3(11)
O14 S3 O8 10.4(10)
O14 S3 O7 116.3(14)
O14 S3 C17 103.3(11)
O13 S3 Ba1 57.7(13)
O13 S3 C15 106.1(15)
O13 S3 O8 106.9(15)
O13 S3 O7 3(2)
O13 S3 C17 104.5(13)
O13 S3 O15 113.3(14)
O13 S3 O14 114.6(15)
S1 O15 Ba1 99.0(11)
S3 O15 Ba1 100.4(11)
S3 O15 S1 2.9(6)
S1 O14 S3 4.8(7)
S1 O13 Ba1 101.7(15)
S1 O13 S3 4.6(7)
S3 O13 Ba1 98.1(14)

loop_
_geom_bond_atom_site_label_1
_geom_bond_atom_site_label_2
_geom_bond_distance
Si4 Si3 2.3500(6)
Si4 O24 1.6895(11)
Si4 C31 1.8638(16)
Si4 C32 1.8625(16)
Si1 Si2 2.3466(6)
Si1 O1 1.6856(11)
Si1 C1 1.8649(16)
Si1 C2 1.8597(16)
Si2 O6 1.6814(11)
Si2 C14 1.8545(16)
Si2 C13 1.8678(16)
Si3 O19 1.6859(11)
Si3 C19 1.8681(17)
Si3 C20 1.8572(16)
O24 C30 1.4424(17)
O24 Ba2 2.8535(10)
O22 C27 1.4338(17)
O22 C26 1.4267(17)
O22 Ba2 2.8547(10)
O19 C21 1.4424(17)
O19 Ba2 2.7951(10)
O1 C3 1.4402(18)
O1 Ba1 2.8382(10)
O3 C6 1.4322(18)
O3 C7 1.4286(19)
O3 Ba1 2.8536(10)
O21 C24 1.4314(18)
O21 C25 1.4333(17)
O21 Ba2 2.8708(10)
O23 C28 1.4309(17)
O23 C29 1.4282(17)
O23 Ba2 2.7773(10)
O4 C9 1.4305(18)
O4 C8 1.4339(18)
O4 Ba1 2.8592(11)
O6 C12 1.4413(17)
O6 Ba1 2.7981(10)
O5 C10 1.4275(18)
O5 C11 1.4287(18)
O5 Ba1 2.8401(10)
O20 C23 1.4292(18)
O20 C22 1.4260(17)
O20 Ba2 2.8310(10)
O2 C5 1.4305(18)
O2 C4 1.4267(19)
O2 Ba1 2.7757(10)
C28 H28A 0.9900
C28 H28B 0.9900
C28 C27 1.498(2)
C29 H29A 0.9900
C29 H 0.9900
C29 C30 1.498(2)
C10 HA 0.9900
C10 H10B 0.9900
C10 C9 1.499(2)
C30 H30A 0.9900
C30 H30B 0.9900
C23 H23A 0.9900
C23 H23B 0.9900
C23 C24 1.497(2)
C21 H21A 0.9900
C21 H21B 0.9900
C21 C22 1.502(2)
C22 H22A 0.9900
C22 H22B 0.9900
C24 H24A 0.9900
C24 H24B 0.9900
C9 H9A 0.9900
C9 H9B 0.9900
C1 H1A 0.9800
C1 H1B 0.9800
C1 H1C 0.9800
C27 H27A 0.9900
C27 H27B 0.9900
C31 H31A 0.9800
C31 H31B 0.9800
C31 H31C 0.9800
C32 H32 0.9800
C32 H32B 0.9800
C32 H32C 0.9800
C25 H25A 0.9900
C25 H25B 0.9900
C25 C26 1.499(2)
C12 H12A 0.9900
C12 H12B 0.9900
C12 C11 1.502(2)
C11 H11A 0.9900
C11 H11B 0.9900
C26 H26A 0.9900
C26 H26B 0.9900
C8 H8A 0.9900
C8 H8B 0.9900
C8 C7 1.500(2)
C19 H19A 0.9800
C19 H19B 0.9800
C19 H19C 0.9800
C5 H5A 0.9900
C5 H5B 0.9900
C5 C6 1.496(2)
C14 H14A 0.9800
C14 H14B 0.9800
C14 H14C 0.9800
C2 H2A 0.9800
C2 H2B 0.9800
C2 H2C 0.9800
C6 H6A 0.9900
C6 H6B 0.9900
C3 H3A 0.9900
C3 H3B 0.9900
C3 C4 1.495(2)
C4 H4A 0.9900
C4 H4B 0.9900
C20 H20A 0.9800
C20 H20B 0.9800
C20 H20C 0.9800
C7 H7A 0.9900
C7 H7B 0.9900
C13 H13A 0.9800
C13 H13B 0.9800
C13 H13C 0.9800
Ba2 O30 2.952(14)
Ba2 O28 2.891(13)
Ba2 O25 2.905(2)
Ba2 O36 2.98(3)
Ba2 O34 2.88(2)
Ba2 O31 2.522(4)
Ba1 O10 2.539(2)
Ba1 O9 2.888(13)
Ba1 O7 2.920(18)
Ba1 O16 2.978(4)
Ba1 O15 2.87(2)
Ba1 O13 2.92(3)
C34 F17 1.238(17)
C34 F16 1.340(16)
C34 F18 1.35(2)
C34 S6 1.917(10)
C34 F24 1.383(19)
C34 F23 1.23(2)
C34 F22 1.30(2)
C34 S8 1.876(13)
F17 C36 1.38(2)
F16 C36 1.42(3)
F18 C36 1.36(2)
S6 O29 1.421(13)
S6 O30 1.456(13)
S6 O28 1.479(11)
S6 C36 1.702(17)
S6 O35 1.40(2)
S6 O36 1.39(2)
S6 O34 1.510(19)
O29 S8 1.504(17)
O30 S8 1.510(14)
O28 S8 1.379(15)
C33 F13 1.336(8)
C33 F15 1.344(8)
C33 F14 1.354(8)
C33 S5 1.826(7)
C33 F20 1.316(16)
C33 F21 1.331(13)
C33 F19 1.39(2)
C33 S7 1.740(12)
F13 C35 1.337(17)
F15 C35 1.341(16)
F14 C35 1.27(2)
S5 O27 1.439(3)
S5 O26 1.431(7)
S5 O25 1.452(3)
S5 C35 1.911(15)
S5 O33 1.711(5)
S5 O32 1.467(13)
S5 O31 1.165(5)
O27 S7 1.321(6)
O27 O33 0.885(5)
O27 O31 1.721(6)
O26 S7 1.378(10)
O25 S7 1.786(4)
O25 O31 0.736(5)
C36 F24 1.50(3)
C36 F23 1.35(3)
C36 F22 1.34(4)
C36 S8 1.658(19)
S8 O35 1.46(2)
S8 O36 1.45(3)
S8 O34 1.40(2)
C35 F20 1.307(13)
C35 F21 1.314(13)
C35 F19 1.313(14)
C35 S7 1.827(12)
S7 O33 1.439(5)
S7 O32 1.442(11)
S7 O31 1.453(5)
C16 F6 1.355(7)
C16 F4 1.326(8)
C16 F5 1.349(7)
C16 S2 1.812(9)
C16 F12 1.421(11)
C16 F10 1.239(16)
C16 F11 1.449(12)
C16 S4 1.719(13)
F6 C18 1.308(13)
F6 F12 0.541(5)
F4 C18 1.402(15)
F5 C18 1.194(13)
S2 O10 1.441(4)
S2 O11 1.440(3)
S2 O12 1.430(6)
S2 C18 1.956(15)
S2 O16 1.713(5)
S2 O17 1.311(5)
S2 O18 1.302(11)
O10 S4 1.249(6)
O10 O16 0.784(4)
O10 O17 1.721(5)
O11 S4 1.691(5)
O11 O17 0.919(4)
O12 S4 1.497(9)
C15 F2 1.345(8)
C15 F1 1.341(8)
C15 F3 1.338(8)
C15 S1 1.825(9)
C15 F8 1.29(3)
C15 F7 1.500(17)
C15 F9 1.231(16)
C15 S3 1.760(15)
F2 C17 1.39(2)
F1 C17 1.154(19)
F1 F9 1.772(11)
F3 C17 1.459(18)
S1 O9 1.467(8)
S1 O8 1.442(8)
S1 O7 1.470(9)
S1 C17 1.884(19)
S1 O15 1.527(18)
S1 O14 1.358(18)
S1 O13 1.347(19)
O9 S3 1.374(14)
O8 S3 1.520(13)
O7 S3 1.538(14)
C18 F12 1.311(11)
C18 F10 1.317(12)
C18 F11 1.320(11)
C18 S4 1.842(13)
S4 O16 1.458(6)
S4 O17 1.435(6)
S4 O18 1.434(10)
C17 F8 1.308(15)
C17 F7 1.303(13)
C17 F9 1.295(14)
C17 S3 1.830(16)
S3 O15 1.419(15)
S3 O14 1.420(15)
S3 O13 1.418(16)

loop_
_geom_torsion_atom_site_label_1
_geom_torsion_atom_site_label_2
_geom_torsion_atom_site_label_3
_geom_torsion_atom_site_label_4
_geom_torsion
Si4 Si3 O19 C21 170.37(9)
Si4 Si3 O19 Ba2 -19.49(7)
Si4 O24 C30 C29 160.93(10)
Si1 Si2 O6 C12 166.63(9)
Si1 Si2 O6 Ba1 -22.27(7)
Si1 O1 C3 C4 159.37(12)
Si2 Si1 O1 C3 -175.64(11)
Si2 Si1 O1 Ba1 24.34(6)
Si2 O6 C12 C11 116.49(12)
Si3 Si4 O24 C30 -177.30(9)
Si3 Si4 O24 Ba2 26.02(6)
Si3 O19 C21 C22 116.94(12)
O19 C21 C22 O20 63.96(16)
O1 C3 C4 O2 62.50(19)
O21 C25 C26 O22 58.92(16)
O23 C28 C27 O22 -60.53(15)
O23 C29 C30 O24 63.01(16)
O4 C8 C7 O3 59.08(17)
O6 C12 C11 O5 63.54(15)
O5 C10 C9 O4 -60.71(17)
O20 C23 C24 O21 -61.18(17)
O2 C5 C6 O3 -59.97(16)
C28 O23 C29 C30 165.10(12)
C29 O23 C28 C27 -169.36(12)
C10 O5 C11 C12 -175.73(12)
C23 O20 C22 C21 -177.30(12)
C22 O20 C23 C24 -163.71(13)
C24 O21 C25 C26 171.07(13)
C9 O4 C8 C7 171.04(14)
C1 Si1 O1 C3 -58.95(13)
C1 Si1 O1 Ba1 141.03(7)
C27 O22 C26 C25 170.34(12)
C31 Si4 O24 C30 -58.96(12)
C31 Si4 O24 Ba2 144.36(7)
C32 Si4 O24 C30 60.82(12)
C32 Si4 O24 Ba2 -95.85(8)
C25 O21 C24 C23 -179.80(13)
C11 O5 C10 C9 -162.85(13)
C26 O22 C27 C28 -175.81(12)
C8 O4 C9 C10 179.04(13)
C19 Si3 O19 C21 -68.36(12)
C19 Si3 O19 Ba2 101.79(8)
C5 O2 C4 C3 163.68(13)
C14 Si2 O6 C12 50.54(12)
C14 Si2 O6 Ba1 -138.36(7)
C2 Si1 O1 C3 61.81(13)
C2 Si1 O1 Ba1 -98.21(8)
C6 O3 C7 C8 170.37(13)
C4 O2 C5 C6 -170.90(14)
C20 Si3 O19 C21 52.23(12)
C20 Si3 O19 Ba2 -137.62(7)
C7 O3 C6 C5 -175.65(13)
C13 Si2 O6 C12 -70.70(12)
C13 Si2 O6 Ba1 100.40(8)
Ba2 O24 C30 C29 -40.02(14)
Ba2 O22 C27 C28 42.80(14)
Ba2 O22 C26 C25 -48.82(15)
Ba2 O19 C21 C22 -54.61(14)
Ba2 O21 C24 C23 35.65(16)
Ba2 O21 C25 C26 -44.28(15)
Ba2 O23 C28 C27 52.57(13)
Ba2 O23 C29 C30 -55.34(13)
Ba2 O20 C23 C24 59.60(14)
Ba2 O20 C22 C21 -41.52(14)
Ba2 S6 O29 S8 107(8)
Ba2 S6 O30 S8 -37(7)
Ba2 S6 O28 S8 99(9)
Ba2 S6 C36 F17 119.6(15)
Ba2 S6 C36 F16 4.2(18)
Ba2 S6 C36 F18 -116.9(16)
Ba2 S6 C36 F24 130.9(14)
Ba2 S6 C36 F23 19(2)
Ba2 S6 C36 F22 -115(2)
Ba2 S6 C36 S8 -51(6)
Ba2 S6 O35 S8 88(7)
Ba2 S6 O36 S8 -28(7)
Ba2 S6 O34 S8 113(13)
Ba2 O30 S8 C34 112.7(7)
Ba2 O30 S8 O29 -141.5(7)
Ba2 O30 S8 O28 -6.8(10)
Ba2 O30 S8 C36 112.1(11)
Ba2 O30 S8 O35 -133.9(11)
Ba2 O30 S8 O36 -94(10)
Ba2 O30 S8 O34 7.2(10)
Ba2 O28 S8 C34 -105.6(6)
Ba2 O28 S8 O29 137.7(9)
Ba2 O28 S8 O30 7.1(10)
Ba2 O28 S8 C36 -107.2(10)
Ba2 O28 S8 O35 139.9(11)
Ba2 O28 S8 O36 16.5(13)
Ba2 O28 S8 O34 -85(7)
Ba2 S5 O27 S7 163.6(17)
Ba2 S5 O27 O33 174.6(3)
Ba2 S5 O27 O31 -8.0(3)
Ba2 S5 O26 S7 123.1(18)
Ba2 S5 O25 S7 -54(9)
Ba2 S5 O25 O31 10.2(4)
Ba2 S5 O33 O27 -4.6(3)
Ba2 S5 O33 S7 157(3)
Ba2 S5 O32 S7 139(2)
Ba2 S5 O31 O27 17.7(6)
Ba2 S5 O31 O25 -159.1(9)
Ba2 S5 O31 S7 5(3)
Ba2 O27 S7 C33 -89.3(4)
Ba2 O27 S7 O26 121.6(7)
Ba2 O27 S7 O25 9.5(3)
Ba2 O27 S7 C35 -88.6(5)
Ba2 O27 S7 O33 -174.0(3)
Ba2 O27 S7 O32 121.0(13)
Ba2 O27 S7 O31 10.4(3)
Ba2 O27 O31 S5 -170.3(3)
Ba2 O27 O31 O25 -163.3(12)
Ba2 O27 O31 S7 -167.9(4)
Ba2 O25 S7 C33 104.1(4)
Ba2 O25 S7 O27 -9.8(4)
Ba2 O25 S7 O26 -142.9(4)
Ba2 O25 S7 C35 102.5(5)
Ba2 O25 S7 O33 -12.9(6)
Ba2 O25 S7 O32 -154.3(6)
Ba2 O25 S7 O31 -12.0(5)
Ba2 O25 O31 S5 167.4(5)
Ba2 O25 O31 O27 161.6(13)
Ba2 O25 O31 S7 165.2(6)
Ba2 S8 O35 S6 -84(7)
Ba2 S8 O36 S6 153(7)
Ba2 S8 O34 S6 -67(13)
Ba1 O1 C3 C4 -38.69(18)
Ba1 O3 C6 C5 43.98(15)
Ba1 O3 C7 C8 -49.52(15)
Ba1 O4 C9 C10 33.77(16)
Ba1 O4 C8 C7 -43.51(16)
Ba1 O6 C12 C11 -55.76(13)
Ba1 O5 C10 C9 60.28(13)
Ba1 O5 C11 C12 -40.41(14)
Ba1 O2 C5 C6 50.80(14)
Ba1 O2 C4 C3 -55.99(16)
Ba1 O10 S4 C16 69.7(7)
Ba1 O10 S4 O11 -40.5(8)
Ba1 O10 S4 O12 -156.1(5)
Ba1 O10 S4 C18 72.6(8)
Ba1 O10 S4 O16 148.9(7)
Ba1 O10 S4 O17 -27.7(7)
Ba1 O10 S4 O18 -144.5(8)
Ba1 O10 O16 S2 -168.5(4)
Ba1 O10 O16 S4 -163.0(4)
Ba1 O10 O17 S2 174.3(2)
Ba1 O10 O17 O11 -163.4(4)
Ba1 O10 O17 S4 166.3(4)
Ba1 S1 O9 S3 104(7)
Ba1 S1 O8 S3 117(6)
Ba1 S1 O7 S3 -42(6)
Ba1 S1 C17 F2 -109.5(11)
Ba1 S1 C17 F1 116.0(12)
Ba1 S1 C17 F3 -5.8(11)
Ba1 S1 C17 F8 -112.0(14)
Ba1 S1 C17 F7 130.5(10)
Ba1 S1 C17 F9 10.7(12)
Ba1 S1 C17 S3 -58(5)
Ba1 S1 O15 S3 117(8)
Ba1 S1 O14 S3 98(6)
Ba1 S1 O13 S3 -39(6)
Ba1 O9 S3 C15 -103.0(6)
Ba1 O9 S3 O8 138.7(9)
Ba1 O9 S3 O7 11.4(12)
Ba1 O9 S3 C17 -104.8(7)
Ba1 O9 S3 O15 -85(7)
Ba1 O9 S3 O14 140.9(11)
Ba1 O9 S3 O13 14.3(15)
Ba1 O7 S3 C15 107.0(6)
Ba1 O7 S3 O9 -11.1(11)
Ba1 O7 S3 O8 -143.1(7)
Ba1 O7 S3 C17 112.9(7)
Ba1 O7 S3 O15 2.0(11)
Ba1 O7 S3 O14 -135.8(11)
Ba1 O7 S3 O13 -82(39)
Ba1 S4 O16 S2 76(4)
Ba1 S4 O16 O10 13.4(3)
Ba1 S4 O17 S2 -154(2)
Ba1 S4 O17 O10 -10.6(3)
Ba1 S4 O17 O11 -168.0(3)
Ba1 S4 O18 S2 88(2)
Ba1 S3 O15 S1 -63(8)
Ba1 S3 O14 S1 -73(5)
Ba1 S3 O13 S1 141(6)
C34 F17 C36 F16 -41(11)
C34 F17 C36 F18 66(12)
C34 F17 C36 S6 -165(13)
C34 F17 C36 F24 131(14)
C34 F17 C36 F23 -43(11)
C34 F17 C36 F22 57(11)
C34 F17 C36 S8 -164(14)
C34 F16 C36 F17 33(9)
C34 F16 C36 F18 -76(10)
C34 F16 C36 S6 157(11)
C34 F16 C36 F24 31(9)
C34 F16 C36 F23 41(11)
C34 F16 C36 F22 -68(10)
C34 F16 C36 S8 161(11)
C34 F18 C36 F17 -43(9)
C34 F18 C36 F16 62(9)
C34 F18 C36 S6 -172(11)
C34 F18 C36 F24 -54(9)
C34 F18 C36 F23 48(9)
C34 F18 C36 F22 17(14)
C34 F18 C36 S8 -176(11)
C34 S6 O29 S8 -73(8)
C34 S6 O30 Ba2 108.8(6)
C34 S6 O30 S8 72(7)
C34 S6 O28 Ba2 -105.7(5)
C34 S6 O28 S8 -7(9)
C34 S6 C36 F17 33(28)
C34 S6 C36 F16 -83(29)
C34 S6 C36 F18 156(31)
C34 S6 C36 F24 44(29)
C34 S6 C36 F23 -68(29)
C34 S6 C36 F22 158(31)
C34 S6 C36 S8 -138(30)
C34 S6 O35 S8 -75(7)
C34 S6 O36 Ba2 103.9(8)
C34 S6 O36 S8 76(7)
C34 S6 O34 Ba2 -113.6(5)
C34 S6 O34 S8 0(13)
C34 S8 O35 S6 101(7)
C34 S8 O36 Ba2 108.5(9)
C34 S8 O36 S6 -99(7)
C34 S8 O34 Ba2 -113.3(6)
C34 S8 O34 S6 180(100)
F17 C34 F16 C36 -140(11)
F17 C34 F18 C36 127(10)
F17 C34 F24 C36 135(13)
F17 C34 F23 C36 -136(12)
F17 C34 F22 C36 131(10)
F17 C34 S8 Ba2 118.1(11)
F17 C34 S8 O29 -54.7(12)
F17 C34 S8 O30 58.1(13)
F17 C34 S8 O28 178.7(11)
F17 C34 S8 C36 -137(35)
F17 C34 S8 O35 -65.4(14)
F17 C34 S8 O36 54.0(17)
F17 C34 S8 O34 174.0(13)
F17 C36 F24 C34 -42(13)
F17 C36 F23 C34 39(10)
F17 C36 F22 C34 -40(9)
F17 C36 S8 Ba2 116.1(17)
F17 C36 S8 C34 41(33)
F17 C36 S8 O29 -58.0(19)
F17 C36 S8 O30 55(2)
F17 C36 S8 O28 176.3(15)
F17 C36 S8 O35 -69(2)
F17 C36 S8 O36 51(2)
F17 C36 S8 O34 171.4(19)
F16 C34 F17 C36 131(13)
F16 C34 F18 C36 -106(10)
F16 C34 F24 C36 137(12)
F16 C34 F23 C36 48(13)
F16 C34 F22 C36 -109(10)
F16 C34 S8 Ba2 -4.8(11)
F16 C34 S8 O29 -177.6(9)
F16 C34 S8 O30 -64.8(12)
F16 C34 S8 O28 55.8(11)
F16 C34 S8 C36 101(34)
F16 C34 S8 O35 171.7(11)
F16 C34 S8 O36 -68.9(15)
F16 C34 S8 O34 51.1(13)
F16 C36 F24 C34 -34(10)
F16 C36 F23 C34 -133(13)
F16 C36 F22 C34 61(9)
F16 C36 S8 Ba2 -0.3(19)
F16 C36 S8 C34 -76(34)
F16 C36 S8 O29 -174.4(14)
F16 C36 S8 O30 -61.1(18)
F16 C36 S8 O28 59.9(18)
F16 C36 S8 O35 174.7(15)
F16 C36 S8 O36 -65(2)
F16 C36 S8 O34 55.0(18)
F18 C34 F17 C36 -104(12)
F18 C34 F16 C36 92(10)
F18 C34 F24 C36 -94(11)
F18 C34 F23 C36 102(11)
F18 C34 F22 C36 17(14)
F18 C34 S8 Ba2 -118.4(10)
F18 C34 S8 O29 68.8(12)
F18 C34 S8 O30 -178.3(12)
F18 C34 S8 O28 -57.8(13)
F18 C34 S8 C36 -13(33)
F18 C34 S8 O35 58.1(14)
F18 C34 S8 O36 177.5(15)
F18 C34 S8 O34 -62.4(14)
F18 C36 F24 C34 75(11)
F18 C36 F23 C34 -66(10)
F18 C36 F22 C34 -163(14)
F18 C36 S8 Ba2 -118.3(16)
F18 C36 S8 C34 166(36)
F18 C36 S8 O29 67.6(19)
F18 C36 S8 O30 -179.1(17)
F18 C36 S8 O28 -58(2)
F18 C36 S8 O35 57(2)
F18 C36 S8 O36 176.8(18)
F18 C36 S8 O34 -63(2)
S6 C34 F17 C36 13(11)
S6 C34 F16 C36 -19(9)
S6 C34 F18 C36 7(9)
S6 C34 F24 C36 15(10)
S6 C34 F23 C36 -20(10)
S6 C34 F22 C36 6(9)
S6 C34 S8 Ba2 124(6)
S6 C34 S8 O29 -48(6)
S6 C34 S8 O30 64(6)
S6 C34 S8 O28 -175(6)
S6 C34 S8 C36 -130(35)
S6 C34 S8 O35 -59(6)
S6 C34 S8 O36 60(6)
S6 C34 S8 O34 -180(100)
S6 O29 S8 Ba2 -66(8)
S6 O29 S8 C34 103(8)
S6 O29 S8 O30 -2(8)
S6 O29 S8 O28 -135(9)
S6 O29 S8 C36 105(8)
S6 O29 S8 O35 -145(11)
S6 O29 S8 O36 -9(8)
S6 O29 S8 O34 -145(9)
S6 O30 S8 Ba2 143(7)
S6 O30 S8 C34 -104(7)
S6 O30 S8 O29 2(7)
S6 O30 S8 O28 137(7)
S6 O30 S8 C36 -104(7)
S6 O30 S8 O35 10(6)
S6 O30 S8 O36 49(12)
S6 O30 S8 O34 151(7)
S6 O28 S8 Ba2 -82(9)
S6 O28 S8 C34 173(9)
S6 O28 S8 O29 56(9)
S6 O28 S8 O30 -75(9)
S6 O28 S8 C36 171(10)
S6 O28 S8 O35 58(9)
S6 O28 S8 O36 -65(9)
S6 O28 S8 O34 -166(11)
S6 C36 F24 C34 -163(12)
S6 C36 F23 C34 156(12)
S6 C36 F22 C34 -172(12)
S6 C36 S8 Ba2 126(6)
S6 C36 S8 C34 50(35)
S6 C36 S8 O29 -48(6)
S6 C36 S8 O30 65(6)
S6 C36 S8 O28 -174(6)
S6 C36 S8 O35 -59(6)
S6 C36 S8 O36 61(6)
S6 C36 S8 O34 -179(100)
O29 S6 O30 Ba2 -140.9(7)
O29 S6 O30 S8 -178(100)
O29 S6 O28 Ba2 141.4(8)
O29 S6 O28 S8 -120(9)
O29 S6 C36 F17 -62.0(17)
O29 S6 C36 F16 -177.3(14)
O29 S6 C36 F18 61.6(19)
O29 S6 C36 F24 -50.7(17)
O29 S6 C36 F23 -162.8(17)
O29 S6 C36 F22 63(3)
O29 S6 C36 S8 127(6)
O29 S6 O35 S8 -150(10)
O29 S6 O36 Ba2 -143.7(7)
O29 S6 O36 S8 -171(8)
O29 S6 O34 Ba2 138.3(9)
O29 S6 O34 S8 -109(13)
O29 S8 O35 S6 30(10)
O29 S8 O36 Ba2 -144.8(7)
O29 S8 O36 S6 8(7)
O29 S8 O34 Ba2 134.7(11)
O29 S8 O34 S6 67(13)
O30 S6 O29 S8 177(100)
O30 S6 O28 Ba2 2.1(7)
O30 S6 O28 S8 101(9)
O30 S6 C36 F17 60.8(18)
O30 S6 C36 F16 -54.5(17)
O30 S6 C36 F18 -175.6(17)
O30 S6 C36 F24 72.2(17)
O30 S6 C36 F23 -40(2)
O30 S6 C36 F22 -174(2)
O30 S6 C36 S8 -110(6)
O30 S6 O35 S8 168(8)
O30 S6 O36 Ba2 82(10)
O30 S6 O36 S8 54(13)
O30 S6 O34 Ba2 -10.9(8)
O30 S6 O34 S8 102(13)
O30 S8 O35 S6 -10(7)
O30 S8 O36 Ba2 81(10)
O30 S8 O36 S6 -127(13)
O30 S8 O34 Ba2 -7.5(10)
O30 S8 O34 S6 -75(13)
O28 S6 O29 S8 41(8)
O28 S6 O30 Ba2 -2.0(7)
O28 S6 O30 S8 -39(7)
O28 S6 C36 F17 176.1(15)
O28 S6 C36 F16 60.7(17)
O28 S6 C36 F18 -60.4(19)
O28 S6 C36 F24 -172.6(14)
O28 S6 C36 F23 75.2(19)
O28 S6 C36 F22 -59(3)
O28 S6 C36 S8 5(6)
O28 S6 O35 S8 36(7)
O28 S6 O36 Ba2 -11.2(11)
O28 S6 O36 S8 -39(7)
O28 S6 O34 Ba2 86(7)
O28 S6 O34 S8 -161(15)
O28 S8 O35 S6 -140(8)
O28 S8 O36 Ba2 -15.7(12)
O28 S8 O36 S6 137(8)
O28 S8 O34 Ba2 86(7)
O28 S8 O34 S6 19(15)
C33 F13 C35 F15 89(13)
C33 F13 C35 F14 -145(14)
C33 F13 C35 S5 -25(12)
C33 F13 C35 F20 109(13)
C33 F13 C35 F21 97(13)
C33 F13 C35 F19 -142(13)
C33 F13 C35 S7 -28(12)
C33 F15 C35 F13 -87(13)
C33 F15 C35 F14 147(13)
C33 F15 C35 S5 27(12)
C33 F15 C35 F20 -93(13)
C33 F15 C35 F21 112(13)
C33 F15 C35 F19 157(13)
C33 F15 C35 S7 19(12)
C33 F14 C35 F13 116(20)
C33 F14 C35 F15 -121(20)
C33 F14 C35 S5 -3(19)
C33 F14 C35 F20 135(21)
C33 F14 C35 F21 -110(20)
C33 F14 C35 F19 101(21)
C33 F14 C35 S7 8(19)
C33 S5 O27 Ba2 -103.9(3)
C33 S5 O27 S7 59.7(16)
C33 S5 O27 O33 70.7(4)
C33 S5 O27 O31 -111.9(4)
C33 S5 O26 S7 -63.8(16)
C33 S5 O25 Ba2 102.8(3)
C33 S5 O25 S7 49(9)
C33 S5 O25 O31 113.1(6)
C33 S5 O33 O27 -112.8(4)
C33 S5 O33 S7 49(3)
C33 S5 O32 S7 -68.2(16)
C33 S5 O31 Ba2 82.6(7)
C33 S5 O31 O27 100.3(4)
C33 S5 O31 O25 -76.5(6)
C33 S5 O31 S7 87(3)
C33 S7 O33 S5 -125(3)
C33 S7 O33 O27 -108.1(5)
C33 S7 O32 S5 99.2(16)
C33 S7 O31 Ba2 92.1(6)
C33 S7 O31 S5 -84(3)
C33 S7 O31 O27 110.4(5)
C33 S7 O31 O25 -67.4(6)
F13 C33 F15 C35 87(13)
F13 C33 F14 C35 -60(20)
F13 C33 S5 Ba2 -129.9(5)
F13 C33 S5 O27 -67.8(6)
F13 C33 S5 O26 54.0(7)
F13 C33 S5 O25 175.5(5)
F13 C33 S5 C35 -124(22)
F13 C33 S5 O33 -38.5(6)
F13 C33 S5 O32 63.2(8)
F13 C33 S5 O31 -154.3(6)
F13 C33 F20 C35 108(13)
F13 C33 F21 C35 80(13)
F13 C33 F19 C35 -78(20)
F13 C33 S7 O27 -82.9(6)
F13 C33 S7 O26 71.8(8)
F13 C33 S7 O25 174.5(5)
F13 C33 S7 C35 -107(24)
F13 C33 S7 O33 -44.4(7)
F13 C33 S7 O32 78.5(9)
F13 C33 S7 O31 -163.8(5)
F13 C35 F20 C33 -71(13)
F13 C35 F21 C33 -92(13)
F13 C35 F19 C33 99(20)
F13 C35 S7 C33 71(23)
F13 C35 S7 O27 -85.5(8)
F13 C35 S7 O26 69.4(9)
F13 C35 S7 O25 172.2(8)
F13 C35 S7 O33 -47.2(9)
F13 C35 S7 O32 76.2(11)
F13 C35 S7 O31 -165.9(7)
F15 C33 F13 C35 -85(13)
F15 C33 F14 C35 56(20)
F15 C33 S5 Ba2 110.3(5)
F15 C33 S5 O27 172.5(5)
F15 C33 S5 O26 -65.7(6)
F15 C33 S5 O25 55.8(6)
F15 C33 S5 C35 117(22)
F15 C33 S5 O33 -158.3(5)
F15 C33 S5 O32 -56.6(8)
F15 C33 S5 O31 85.9(6)
F15 C33 F20 C35 -86(12)
F15 C33 F21 C35 111(13)
F15 C33 F19 C35 35(20)
F15 C33 S7 O27 160.3(5)
F15 C33 S7 O26 -45.0(8)
F15 C33 S7 O25 57.7(7)
F15 C33 S7 C35 137(24)
F15 C33 S7 O33 -161.2(6)
F15 C33 S7 O32 -38.3(10)
F15 C33 S7 O31 79.4(7)
F15 C35 F20 C33 90(12)
F15 C35 F21 C33 -69(13)
F15 C35 F19 C33 -142(21)
F15 C35 S7 C33 -41(23)
F15 C35 S7 O27 162.2(8)
F15 C35 S7 O26 -42.9(11)
F15 C35 S7 O25 59.9(9)
F15 C35 S7 O33 -159.5(8)
F15 C35 S7 O32 -36.1(12)
F15 C35 S7 O31 81.8(10)
F14 C33 F13 C35 31(12)
F14 C33 F15 C35 -29(12)
F14 C33 S5 Ba2 -9.5(6)
F14 C33 S5 O27 52.6(6)
F14 C33 S5 O26 174.4(6)
F14 C33 S5 O25 -64.1(6)
F14 C33 S5 C35 -3(22)
F14 C33 S5 O33 81.9(6)
F14 C33 S5 O32 -176.4(8)
F14 C33 S5 O31 -33.9(7)
F14 C33 F20 C35 24(12)
F14 C33 F21 C35 -34(13)
F14 C33 F19 C35 85(21)
F14 C33 S7 O27 32.9(7)
F14 C33 S7 O26 -172.5(7)
F14 C33 S7 O25 -69.8(6)
F14 C33 S7 C35 9(23)
F14 C33 S7 O33 71.3(7)
F14 C33 S7 O32 -165.7(9)
F14 C33 S7 O31 -48.1(7)
F14 C35 F20 C33 -153(13)
F14 C35 F21 C33 143(14)
F14 C35 F19 C33 -95(21)
F14 C35 S7 C33 -170(24)
F14 C35 S7 O27 33.1(11)
F14 C35 S7 O26 -172.0(9)
F14 C35 S7 O25 -69.1(9)
F14 C35 S7 O33 71.4(10)
F14 C35 S7 O32 -165.2(11)
F14 C35 S7 O31 -47.3(10)
S5 C33 F13 C35 153(13)
S5 C33 F15 C35 -150(13)
S5 C33 F14 C35 177(20)
S5 C33 F20 C35 158(13)
S5 C33 F21 C35 -146(14)
S5 C33 F19 C35 165(21)
S5 C33 S7 O27 109.2(17)
S5 C33 S7 O26 -96.2(16)
S5 C33 S7 O25 6.6(13)
S5 C33 S7 C35 85(23)
S5 C33 S7 O33 147.6(18)
S5 C33 S7 O32 -89.4(17)
S5 C33 S7 O31 28.2(13)
S5 O27 S7 C33 -106.5(18)
S5 O27 S7 O26 104.3(19)
S5 O27 S7 O25 -7.7(14)
S5 O27 S7 C35 -105.8(18)
S5 O27 S7 O33 168.7(17)
S5 O27 S7 O32 104(2)
S5 O27 S7 O31 -6.9(15)
S5 O27 O33 S7 -2.6(4)
S5 O27 O31 Ba2 170.3(3)
S5 O27 O31 O25 6.9(10)
S5 O27 O31 S7 2.3(5)
S5 O26 S7 C33 101.1(17)
S5 O26 S7 O27 -109.6(18)
S5 O26 S7 O25 2.4(13)
S5 O26 S7 C35 101.1(17)
S5 O26 S7 O33 -144.4(19)
S5 O26 S7 O32 69(6)
S5 O26 S7 O31 -17.0(12)
S5 O25 S7 C33 -130(9)
S5 O25 S7 O27 116(9)
S5 O25 S7 O26 -17(9)
S5 O25 S7 C35 -131(9)
S5 O25 S7 O33 113(10)
S5 O25 S7 O32 -28(9)
S5 O25 S7 O31 114(9)
S5 O25 O31 Ba2 -167.4(5)
S5 O25 O31 O27 -5.8(8)
S5 O25 O31 S7 -2.2(4)
S5 C35 F20 C33 -20(12)
S5 C35 F21 C33 32(13)
S5 C35 F19 C33 -14(20)
S5 C35 S7 C33 -95(24)
S5 C35 S7 O27 108.7(16)
S5 C35 S7 O26 -96.5(16)
S5 C35 S7 O25 6.4(13)
S5 C35 S7 O33 147.0(18)
S5 C35 S7 O32 -89.7(17)
S5 C35 S7 O31 28.3(13)
O27 S5 O26 S7 48.4(15)
O27 S5 O25 Ba2 -6.8(3)
O27 S5 O25 S7 -61(9)
O27 S5 O25 O31 3.4(5)
O27 S5 O33 S7 162(3)
O27 S5 O32 S7 43.0(15)
O27 S5 O31 Ba2 -17.7(6)
O27 S5 O31 O25 -176.8(5)
O27 S5 O31 S7 -13(3)
O27 S7 O33 S5 -17(3)
O27 S7 O32 S5 -109(2)
O27 S7 O31 Ba2 -18.3(6)
O27 S7 O31 S5 166(3)
O27 S7 O31 O25 -177.8(5)
O26 S5 O27 Ba2 142.6(5)
O26 S5 O27 S7 -53.8(16)
O26 S5 O27 O33 -42.8(6)
O26 S5 O27 O31 134.6(6)
O26 S5 O25 Ba2 -143.4(4)
O26 S5 O25 S7 162(10)
O26 S5 O25 O31 -133.2(6)
O26 S5 O33 O27 142.5(5)
O26 S5 O33 S7 -56(3)
O26 S5 O32 S7 65(6)
O26 S5 O31 Ba2 -136.5(5)
O26 S5 O31 O27 -118.8(6)
O26 S5 O31 O25 64.4(7)
O26 S5 O31 S7 -132(3)
O26 S7 O33 S5 116(3)
O26 S7 O33 O27 132.8(7)
O26 S7 O32 S5 -111(6)
O26 S7 O31 Ba2 -145.5(5)
O26 S7 O31 S5 38(3)
O26 S7 O31 O27 -127.2(6)
O26 S7 O31 O25 55.0(7)
O25 S5 O27 Ba2 6.3(2)
O25 S5 O27 S7 169.9(19)
O25 S5 O27 O33 -179.1(3)
O25 S5 O27 O31 -1.7(3)
O25 S5 O26 S7 -176.8(18)
O25 S5 O33 O27 1.4(5)
O25 S5 O33 S7 163(3)
O25 S5 O32 S7 -174.9(18)
O25 S5 O31 Ba2 159.1(9)
O25 S5 O31 O27 176.8(5)
O25 S5 O31 S7 164(3)
O25 S7 O33 S5 -12(2)
O25 S7 O33 O27 5.1(6)
O25 S7 O32 S5 3.9(14)
O25 S7 O31 Ba2 159.5(8)
O25 S7 O31 S5 -17(3)
O25 S7 O31 O27 177.8(5)
C36 S6 O29 S8 -71(8)
C36 S6 O30 Ba2 107.7(10)
C36 S6 O30 S8 71(7)
C36 S6 O28 Ba2 -107.2(9)
C36 S6 O28 S8 -8(9)
C36 S6 O35 S8 -72(7)
C36 S6 O36 Ba2 102.8(12)
C36 S6 O36 S8 75(7)
C36 S6 O34 Ba2 -115.2(9)
C36 S6 O34 S8 -2(13)
C36 S8 O35 S6 103(7)
C36 S8 O36 Ba2 108.1(12)
C36 S8 O36 S6 -99(7)
C36 S8 O34 Ba2 -114.9(9)
C36 S8 O34 S6 178(100)
F24 C34 F17 C36 -51(15)
F24 C34 F16 C36 -141(11)
F24 C34 F18 C36 116(10)
F24 C34 F23 C36 -136(12)
F24 C34 F22 C36 119(10)
F24 C34 S8 Ba2 129.9(11)
F24 C34 S8 O29 -42.9(13)
F24 C34 S8 O30 69.9(14)
F24 C34 S8 O28 -169.6(12)
F24 C34 S8 C36 -125(34)
F24 C34 S8 O35 -53.6(15)
F24 C34 S8 O36 65.8(17)
F24 C34 S8 O34 -174.2(14)
F24 C36 F23 C34 37(10)
F24 C36 F22 C34 -52(9)
F24 C36 S8 Ba2 127.9(15)
F24 C36 S8 C34 52(33)
F24 C36 S8 O29 -46.3(18)
F24 C36 S8 O30 67.0(19)
F24 C36 S8 O28 -172.0(15)
F24 C36 S8 O35 -57(2)
F24 C36 S8 O36 63(2)
F24 C36 S8 O34 -176.9(18)
F23 C34 F17 C36 131(13)
F23 C34 F16 C36 -137(12)
F23 C34 F18 C36 -119(10)
F23 C34 F24 C36 136(12)
F23 C34 F22 C36 -122(10)
F23 C34 S8 Ba2 8.7(14)
F23 C34 S8 O29 -164.0(12)
F23 C34 S8 O30 -51.2(15)
F23 C34 S8 O28 69.3(14)
F23 C34 S8 C36 114(34)
F23 C34 S8 O35 -174.8(13)
F23 C34 S8 O36 -55.3(18)
F23 C34 S8 O34 64.7(16)
F23 C36 F24 C34 -37(10)
F23 C36 F22 C34 48(9)
F23 C36 S8 Ba2 14(2)
F23 C36 S8 C34 -62(33)
F23 C36 S8 O29 -160.6(17)
F23 C36 S8 O30 -47(2)
F23 C36 S8 O28 74(2)
F23 C36 S8 O35 -171.4(17)
F23 C36 S8 O36 -51(2)
F23 C36 S8 O34 69(2)
F22 C34 F17 C36 -114(12)
F22 C34 F16 C36 101(10)
F22 C34 F18 C36 -163(14)
F22 C34 F24 C36 -105(11)
F22 C34 F23 C36 109(11)
F22 C34 S8 Ba2 -115.8(15)
F22 C34 S8 O29 71.5(17)
F22 C34 S8 O30 -175.7(16)
F22 C34 S8 O28 -55.2(17)
F22 C34 S8 C36 -10(33)
F22 C34 S8 O35 60.8(18)
F22 C34 S8 O36 -179.8(18)
F22 C34 S8 O34 -59.8(18)
F22 C36 F24 C34 66(10)
F22 C36 F23 C34 -61(10)
F22 C36 S8 Ba2 -116(2)
F22 C36 S8 C34 169(36)
F22 C36 S8 O29 70(3)
F22 C36 S8 O30 -176(2)
F22 C36 S8 O28 -55(3)
F22 C36 S8 O35 59(3)
F22 C36 S8 O36 179(2)
F22 C36 S8 O34 -60(3)
S8 C34 F17 C36 13(11)
S8 C34 F16 C36 -16(9)
S8 C34 F18 C36 4(9)
S8 C34 F24 C36 15(10)
S8 C34 F23 C36 -16(10)
S8 C34 F22 C36 3(9)
S8 C36 F24 C34 -163(12)
S8 C36 F23 C34 160(12)
S8 C36 F22 C34 -176(12)
O35 S6 O29 S8 34(11)
O35 S6 O30 Ba2 -132.0(11)
O35 S6 O30 S8 -169(7)
O35 S6 O28 Ba2 142.8(10)
O35 S6 O28 S8 -118(9)
O35 S6 C36 F17 -73.8(18)
O35 S6 C36 F16 170.9(15)
O35 S6 C36 F18 50(2)
O35 S6 C36 F24 -62.5(18)
O35 S6 C36 F23 -174.6(17)
O35 S6 C36 F22 52(3)
O35 S6 C36 S8 116(6)
O35 S6 O36 Ba2 -134.2(11)
O35 S6 O36 S8 -162(8)
O35 S6 O34 Ba2 137.4(11)
O35 S6 O34 S8 -109(13)
O35 S8 O36 Ba2 -136.5(10)
O35 S8 O36 S6 16(7)
O35 S8 O34 Ba2 134.6(12)
O35 S8 O34 S6 67(13)
O36 S6 O29 S8 170(9)
O36 S6 O30 Ba2 -93(10)
O36 S6 O30 S8 -130(12)
O36 S6 O28 Ba2 11.6(11)
O36 S6 O28 S8 110(9)
O36 S6 C36 F17 58(2)
O36 S6 C36 F16 -58(2)
O36 S6 C36 F18 -178.9(19)
O36 S6 C36 F24 69(2)
O36 S6 C36 F23 -43(2)
O36 S6 C36 F22 -177(2)
O36 S6 C36 S8 -113(6)
O36 S6 O35 S8 162(8)
O36 S6 O34 Ba2 -1.6(12)
O36 S6 O34 S8 112(13)
O36 S8 O35 S6 -16(7)
O36 S8 O34 Ba2 1.9(13)
O36 S8 O34 S6 -65(13)
O34 S6 O29 S8 31(8)
O34 S6 O30 Ba2 10.6(8)
O34 S6 O30 S8 -26(7)
O34 S6 O28 Ba2 -85(7)
O34 S6 O28 S8 14(11)
O34 S6 C36 F17 171.6(18)
O34 S6 C36 F16 56.3(17)
O34 S6 C36 F18 -64.8(19)
O34 S6 C36 F24 -177.0(17)
O34 S6 C36 F23 71(2)
O34 S6 C36 F22 -63(3)
O34 S6 C36 S8 1(6)
O34 S6 O35 S8 27(7)
O34 S6 O36 Ba2 1.5(11)
O34 S6 O36 S8 -26(7)
O34 S8 O35 S6 -150(8)
O34 S8 O36 Ba2 -1.8(13)
O34 S8 O36 S6 151(8)
C35 S5 O27 Ba2 -102.5(4)
C35 S5 O27 S7 61.1(17)
C35 S5 O27 O33 72.2(5)
C35 S5 O27 O31 -110.5(5)
C35 S5 O26 S7 -63.8(16)
C35 S5 O25 Ba2 101.4(5)
C35 S5 O25 S7 47(9)
C35 S5 O25 O31 111.6(7)
C35 S5 O33 O27 -111.2(5)
C35 S5 O33 S7 51(3)
C35 S5 O32 S7 -68.4(16)
C35 S5 O31 Ba2 81.7(8)
C35 S5 O31 O27 99.4(5)
C35 S5 O31 O25 -77.5(7)
C35 S5 O31 S7 86(3)
C35 S7 O33 S5 -124(3)
C35 S7 O33 O27 -106.6(6)
C35 S7 O32 S5 99.0(17)
C35 S7 O31 Ba2 90.7(7)
C35 S7 O31 S5 -85(3)
C35 S7 O31 O27 109.0(6)
C35 S7 O31 O25 -68.8(7)
F20 C33 F13 C35 -71(13)
F20 C33 F15 C35 83(12)
F20 C33 F14 C35 -42(20)
F20 C33 S5 Ba2 -144.0(8)
F20 C33 S5 O27 -81.8(9)
F20 C33 S5 O26 40.0(10)
F20 C33 S5 O25 161.5(8)
F20 C33 S5 C35 -138(22)
F20 C33 S5 O33 -52.6(9)
F20 C33 S5 O32 49.1(11)
F20 C33 S5 O31 -168.4(9)
F20 C33 F21 C35 79(13)
F20 C33 F19 C35 -61(20)
F20 C33 S7 O27 -95.1(9)
F20 C33 S7 O26 59.6(10)
F20 C33 S7 O25 162.3(8)
F20 C33 S7 C35 -119(24)
F20 C33 S7 O33 -56.7(9)
F20 C33 S7 O32 66.3(11)
F20 C33 S7 O31 -176.1(8)
F20 C35 F21 C33 -95(13)
F20 C35 F19 C33 116(21)
F20 C35 S7 C33 59(23)
F20 C35 S7 O27 -98.0(10)
F20 C35 S7 O26 56.9(11)
F20 C35 S7 O25 159.8(9)
F20 C35 S7 O33 -59.7(10)
F20 C35 S7 O32 63.7(12)
F20 C35 S7 O31 -178.4(9)
F21 C33 F13 C35 -75(13)
F21 C33 F15 C35 -67(13)
F21 C33 F14 C35 68(20)
F21 C33 S5 Ba2 89.2(6)
F21 C33 S5 O27 151.3(6)
F21 C33 S5 O26 -86.9(7)
F21 C33 S5 O25 34.7(6)
F21 C33 S5 C35 96(22)
F21 C33 S5 O33 -179.4(6)
F21 C33 S5 O32 -77.7(9)
F21 C33 S5 O31 64.8(7)
F21 C33 F20 C35 -75(12)
F21 C33 F19 C35 50(20)
F21 C33 S7 O27 137.6(6)
F21 C33 S7 O26 -67.8(9)
F21 C33 S7 O25 34.9(7)
F21 C33 S7 C35 114(24)
F21 C33 S7 O33 176.0(6)
F21 C33 S7 O32 -61.1(10)
F21 C33 S7 O31 56.6(8)
F21 C35 F20 C33 99(13)
F21 C35 F19 C33 -127(21)
F21 C35 S7 C33 -63(23)
F21 C35 S7 O27 140.2(8)
F21 C35 S7 O26 -65.0(11)
F21 C35 S7 O25 37.9(10)
F21 C35 S7 O33 178.5(9)
F21 C35 S7 O32 -58.2(12)
F21 C35 S7 O31 59.8(10)
F19 C33 F13 C35 35(12)
F19 C33 F15 C35 -20(12)
F19 C33 F14 C35 -79(21)
F19 C33 S5 Ba2 -22.1(9)
F19 C33 S5 O27 40.1(9)
F19 C33 S5 O26 161.9(9)
F19 C33 S5 O25 -76.6(8)
F19 C33 S5 C35 -16(22)
F19 C33 S5 O33 69.3(8)
F19 C33 S5 O32 171.0(10)
F19 C33 S5 O31 -46.5(9)
F19 C33 F20 C35 31(12)
F19 C33 F21 C35 -27(13)
F19 C33 S7 O27 19.9(10)
F19 C33 S7 O26 174.5(9)
F19 C33 S7 O25 -82.7(8)
F19 C33 S7 C35 -4(23)
F19 C33 S7 O33 58.3(9)
F19 C33 S7 O32 -178.7(11)
F19 C33 S7 O31 -61.1(9)
F19 C35 F20 C33 -146(13)
F19 C35 F21 C33 150(14)
F19 C35 S7 C33 176(24)
F19 C35 S7 O27 19.4(11)
F19 C35 S7 O26 174.3(10)
F19 C35 S7 O25 -82.8(10)
F19 C35 S7 O33 57.7(11)
F19 C35 S7 O32 -178.9(12)
F19 C35 S7 O31 -61.0(11)
S7 C33 F13 C35 150(13)
S7 C33 F15 C35 -159(13)
S7 C33 F14 C35 -172(20)
S7 C33 S5 Ba2 -117.2(16)
S7 C33 S5 O27 -55.0(15)
S7 C33 S5 O26 66.8(15)
S7 C33 S5 O25 -171.7(17)
S7 C33 S5 C35 -111(22)
S7 C33 S5 O33 -25.8(14)
S7 C33 S5 O32 75.9(16)
S7 C33 S5 O31 -141.6(17)
S7 C33 F20 C35 153(13)
S7 C33 F21 C35 -151(14)
S7 C33 F19 C35 177(21)
S7 O27 O33 S5 2.6(4)
S7 O27 O31 Ba2 167.9(4)
S7 O27 O31 S5 -2.3(5)
S7 O27 O31 O25 4.6(11)
S7 O25 O31 Ba2 -165.2(6)
S7 O25 O31 S5 2.2(4)
S7 O25 O31 O27 -3.5(9)
S7 C35 F20 C33 -25(12)
S7 C35 F21 C33 26(13)
S7 C35 F19 C33 -3(20)
O33 S5 O27 Ba2 -174.6(3)
O33 S5 O27 S7 -11.0(17)
O33 S5 O27 O31 177.4(4)
O33 S5 O26 S7 27.9(15)
O33 S5 O25 Ba2 -7.6(5)
O33 S5 O25 S7 -62(9)
O33 S5 O25 O31 2.6(6)
O33 S5 O32 S7 24.2(15)
O33 S5 O31 Ba2 -19.2(7)
O33 S5 O31 O27 -1.5(2)
O33 S5 O31 O25 -178.3(4)
O33 S5 O31 S7 -14(3)
O33 O27 S7 C33 84.7(5)
O33 O27 S7 O26 -64.4(8)
O33 O27 S7 O25 -176.5(4)
O33 O27 S7 C35 85.4(6)
O33 O27 S7 O32 -65.0(13)
O33 O27 S7 O31 -175.6(4)
O33 O27 O31 Ba2 173.9(5)
O33 O27 O31 S5 3.6(5)
O33 O27 O31 O25 10.5(14)
O33 O27 O31 S7 6.0(6)
O33 S7 O32 S5 -147.3(19)
O33 S7 O31 Ba2 -21.2(7)
O33 S7 O31 S5 163(3)
O33 S7 O31 O27 -2.9(3)
O33 S7 O31 O25 179.3(5)
O32 S5 O27 Ba2 147.7(9)
O32 S5 O27 S7 -48.7(18)
O32 S5 O27 O33 -37.6(10)
O32 S5 O27 O31 139.7(10)
O32 S5 O26 S7 -112(6)
O32 S5 O25 Ba2 -155.2(6)
O32 S5 O25 S7 151(9)
O32 S5 O25 O31 -145.0(8)
O32 S5 O33 O27 150.5(7)
O32 S5 O33 S7 -48(3)
O32 S5 O31 Ba2 -153.3(7)
O32 S5 O31 O27 -135.6(8)
O32 S5 O31 O25 47.6(9)
O32 S5 O31 S7 -149(3)
O32 S7 O33 S5 123(3)
O32 S7 O33 O27 140.4(9)
O32 S7 O31 Ba2 -159.0(6)
O32 S7 O31 S5 25(3)
O32 S7 O31 O27 -140.7(8)
O32 S7 O31 O25 41.5(8)
O31 S5 O27 Ba2 8.0(3)
O31 S5 O27 S7 171.6(18)
O31 S5 O27 O33 -177.4(4)
O31 S5 O26 S7 153.0(19)
O31 S5 O25 Ba2 -10.2(4)
O31 S5 O25 S7 -64(9)
O31 S5 O33 O27 2.8(4)
O31 S5 O33 S7 165(3)
O31 S5 O32 S7 162(2)
O31 O27 S7 C33 -99.7(5)
O31 O27 S7 O26 111.2(8)
O31 O27 S7 O25 -0.9(2)
O31 O27 S7 C35 -99.0(6)
O31 O27 S7 O33 175.6(4)
O31 O27 S7 O32 110.6(13)
O31 O27 O33 S5 -2.4(4)
O31 O27 O33 S7 -5.0(5)
O31 O25 S7 C33 116.0(6)
O31 O25 S7 O27 2.1(5)
O31 O25 S7 O26 -130.9(7)
O31 O25 S7 C35 114.4(7)
O31 O25 S7 O33 -1.0(7)
O31 O25 S7 O32 -142.3(8)
O31 S7 O33 S5 -12(2)
O31 S7 O33 O27 4.7(4)
O31 S7 O32 S5 -11.4(13)
C16 F6 C18 F4 65(6)
C16 F6 C18 F5 -168(7)
C16 F6 C18 S2 -41(6)
C16 F6 C18 F12 -155(6)
C16 F6 C18 F10 62(6)
C16 F6 C18 F11 173(7)
C16 F6 C18 S4 -50(6)
C16 F6 F12 C18 3.5(9)
C16 F4 C18 F6 -93(6)
C16 F4 C18 F5 136(6)
C16 F4 C18 S2 16(5)
C16 F4 C18 F12 -111(6)
C16 F4 C18 F10 -83(7)
C16 F4 C18 F11 132(6)
C16 F4 C18 S4 19(5)
C16 F5 C18 F6 161(11)
C16 F5 C18 F4 -75(9)
C16 F5 C18 S2 38(9)
C16 F5 C18 F12 156(10)
C16 F5 C18 F10 -87(10)
C16 F5 C18 F11 -64(10)
C16 F5 C18 S4 43(9)
C16 S2 O10 Ba1 89.7(4)
C16 S2 O10 S4 -36(3)
C16 S2 O10 O16 -72.2(4)
C16 S2 O10 O17 99.6(3)
C16 S2 O11 S4 -68(4)
C16 S2 O11 O17 -92.6(4)
C16 S2 O12 S4 68(2)
C16 S2 O16 Ba1 102.5(3)
C16 S2 O16 O10 111.6(4)
C16 S2 O16 S4 -2(4)
C16 S2 O17 Ba1 -96.2(3)
C16 S2 O17 O10 -100.8(3)
C16 S2 O17 O11 96.4(4)
C16 S2 O17 S4 -70(2)
C16 S2 O18 S4 70(2)
C16 S4 O16 Ba1 100.9(4)
C16 S4 O16 S2 177(4)
C16 S4 O16 O10 114.3(6)
C16 S4 O17 Ba1 -106.0(3)
C16 S4 O17 S2 100(2)
C16 S4 O17 O10 -116.7(5)
C16 S4 O17 O11 86.0(4)
C16 S4 O18 S2 -99(2)
F6 C16 F4 C18 76(6)
F6 C16 F5 C18 -16(9)
F6 C16 S2 O10 -60.9(5)
F6 C16 S2 O11 58.2(5)
F6 C16 S2 O12 179.8(5)
F6 C16 S2 C18 -86(8)
F6 C16 S2 O16 -86.7(5)
F6 C16 S2 O17 18.6(5)
F6 C16 S2 O18 164.2(6)
F6 C16 F12 C18 -149(7)
F6 C16 F10 C18 71(6)
F6 C16 F11 C18 7(7)
F6 C16 S4 Ba1 -29.0(6)
F6 C16 S4 O10 -49.3(7)
F6 C16 S4 O11 67.8(5)
F6 C16 S4 O12 169.7(5)
F6 C16 S4 C18 -83(7)
F6 C16 S4 O16 -82.9(6)
F6 C16 S4 O17 34.7(6)
F6 C16 S4 O18 155.1(6)
F6 C18 F12 C16 30(7)
F6 C18 F10 C16 -101(6)
F6 C18 F11 C16 -171(9)
F6 C18 S4 Ba1 -38.8(7)
F6 C18 S4 C16 89(7)
F6 C18 S4 O10 -59.1(8)
F6 C18 S4 O11 58.8(7)
F6 C18 S4 O12 162.5(6)
F6 C18 S4 O16 -91.5(7)
F6 C18 S4 O17 25.1(8)
F6 C18 S4 O18 147.4(7)
F4 C16 F6 C18 -105(6)
F4 C16 F6 F12 -130.1(13)
F4 C16 F5 C18 97(10)
F4 C16 S2 O10 -179.9(5)
F4 C16 S2 O11 -60.8(5)
F4 C16 S2 O12 60.8(6)
F4 C16 S2 C18 155(8)
F4 C16 S2 O16 154.3(5)
F4 C16 S2 O17 -100.4(5)
F4 C16 S2 O18 45.2(6)
F4 C16 F12 F6 57.7(14)
F4 C16 F12 C18 -92(7)
F4 C16 F10 C18 -91(7)
F4 C16 F11 C18 116(8)
F4 C16 S4 Ba1 -153.4(5)
F4 C16 S4 O10 -173.7(5)
F4 C16 S4 O11 -56.7(7)
F4 C16 S4 O12 45.2(7)
F4 C16 S4 C18 153(7)
F4 C16 S4 O16 152.6(5)
F4 C16 S4 O17 -89.8(6)
F4 C16 S4 O18 30.6(8)
F4 C18 F12 C16 76(7)
F4 C18 F12 F6 46.6(16)
F4 C18 F10 C16 89(7)
F4 C18 F11 C16 -58(8)
F4 C18 S4 Ba1 -150.8(6)
F4 C18 S4 C16 -23(6)
F4 C18 S4 O10 -171.1(6)
F4 C18 S4 O11 -53.2(7)
F4 C18 S4 O12 50.5(8)
F4 C18 S4 O16 156.5(6)
F4 C18 S4 O17 -86.9(7)
F4 C18 S4 O18 35.4(8)
F5 C16 F6 C18 10(6)
F5 C16 F6 F12 -15.3(14)
F5 C16 F4 C18 -37(5)
F5 C16 S2 O10 57.7(6)
F5 C16 S2 O11 176.8(5)
F5 C16 S2 O12 -61.6(6)
F5 C16 S2 C18 33(7)
F5 C16 S2 O16 32.0(5)
F5 C16 S2 O17 137.2(5)
F5 C16 S2 O18 -77.2(6)
F5 C16 F12 F6 165.2(13)
F5 C16 F12 C18 16(7)
F5 C16 F10 C18 -37(5)
F5 C16 F11 C18 -45(8)
F5 C16 S4 Ba1 84.7(5)
F5 C16 S4 O10 64.4(7)
F5 C16 S4 O11 -178.6(4)
F5 C16 S4 O12 -76.7(6)
F5 C16 S4 C18 31(6)
F5 C16 S4 O16 30.7(6)
F5 C16 S4 O17 148.3(5)
F5 C16 S4 O18 -91.3(6)
F5 C18 F12 C16 -162(8)
F5 C18 F12 F6 168.3(14)
F5 C18 F10 C16 133(6)
F5 C18 F11 C16 133(8)
F5 C18 S4 Ba1 88.1(7)
F5 C18 S4 C16 -144(7)
F5 C18 S4 O10 67.8(8)
F5 C18 S4 O11 -174.3(6)
F5 C18 S4 O12 -70.6(8)
F5 C18 S4 O16 35.4(8)
F5 C18 S4 O17 152.0(7)
F5 C18 S4 O18 -85.7(8)
S2 C16 F6 C18 133(6)
S2 C16 F6 F12 107.6(13)
S2 C16 F4 C18 -162(6)
S2 C16 F5 C18 -138(10)
S2 C16 F12 F6 -82.1(13)
S2 C16 F12 C18 128(8)
S2 C16 F10 C18 -175(6)
S2 C16 F11 C18 -129(8)
S2 C16 S4 Ba1 -125(2)
S2 C16 S4 O10 -145(2)
S2 C16 S4 O11 -27.8(18)
S2 C16 S4 O12 74(2)
S2 C16 S4 C18 -178(7)
S2 C16 S4 O16 -179(2)
S2 C16 S4 O17 -60.9(19)
S2 C16 S4 O18 59.5(19)
S2 O10 S4 Ba1 67(3)
S2 O10 S4 C16 136(3)
S2 O10 S4 O11 26(2)
S2 O10 S4 O12 -89(3)
S2 O10 S4 C18 139(3)
S2 O10 S4 O16 -144(3)
S2 O10 S4 O17 39(2)
S2 O10 S4 O18 -78(3)
S2 O10 O16 Ba1 168.5(4)
S2 O10 O16 S4 5.5(4)
S2 O10 O17 Ba1 -174.3(2)
S2 O10 O17 O11 22.3(4)
S2 O10 O17 S4 -8.0(5)
S2 O11 S4 Ba1 -144(4)
S2 O11 S4 C16 106(4)
S2 O11 S4 O10 -131(4)
S2 O11 S4 O12 -1(4)
S2 O11 S4 C18 108(4)
S2 O11 S4 O16 -123(4)
S2 O11 S4 O17 -155(4)
S2 O11 S4 O18 5(4)
S2 O11 O17 Ba1 -108.5(14)
S2 O11 O17 O10 -18.5(3)
S2 O11 O17 S4 2.6(4)
S2 O12 S4 Ba1 108(2)
S2 O12 S4 C16 -100(2)
S2 O12 S4 O10 121(2)
S2 O12 S4 O11 0.7(18)
S2 O12 S4 C18 -105(2)
S2 O12 S4 O16 148(2)
S2 O12 S4 O17 18.8(16)
S2 O12 S4 O18 -25(4)
S2 C18 F12 C16 -45(7)
S2 C18 F12 F6 -74.7(13)
S2 C18 F10 C16 4(5)
S2 C18 F11 C16 45(8)
S2 C18 S4 Ba1 -126(2)
S2 C18 S4 C16 2(7)
S2 C18 S4 O10 -146(2)
S2 C18 S4 O11 -28.2(18)
S2 C18 S4 O12 76(2)
S2 C18 S4 O16 -178(2)
S2 C18 S4 O17 -61.9(19)
S2 C18 S4 O18 60(2)
O10 S2 O11 S4 43(4)
O10 S2 O11 O17 18.5(3)
O10 S2 O12 S4 -43(2)
O10 S2 O16 Ba1 -9.1(3)
O10 S2 O16 S4 -114(4)
O10 S2 O17 Ba1 4.58(19)
O10 S2 O17 O11 -162.8(3)
O10 S2 O17 S4 31(2)
O10 S2 O18 S4 -48(2)
O10 S4 O16 Ba1 -13.4(3)
O10 S4 O16 S2 63(4)
O10 S4 O17 Ba1 10.6(3)
O10 S4 O17 S2 -144(2)
O10 S4 O17 O11 -157.3(4)
O10 S4 O18 S2 111(3)
O11 S2 O10 Ba1 -21.6(5)
O11 S2 O10 S4 -148(3)
O11 S2 O10 O16 176.5(4)
O11 S2 O10 O17 -11.7(2)
O11 S2 O12 S4 -179(100)
O11 S2 O16 Ba1 -14.2(5)
O11 S2 O16 O10 -5.1(6)
O11 S2 O16 S4 -119(4)
O11 S2 O17 Ba1 167.4(3)
O11 S2 O17 O10 162.8(3)
O11 S2 O17 S4 -166(2)
O11 S2 O18 S4 177(3)
O11 S4 O16 Ba1 -27.8(8)
O11 S4 O16 S2 49(4)
O11 S4 O16 O10 -14.4(7)
O11 S4 O17 Ba1 168.0(3)
O11 S4 O17 S2 14(2)
O11 S4 O17 O10 157.3(4)
O11 S4 O18 S2 -3(2)
O12 S2 O10 Ba1 -158.2(4)
O12 S2 O10 S4 76(3)
O12 S2 O10 O16 39.9(6)
O12 S2 O10 O17 -148.3(5)
O12 S2 O11 S4 178(100)
O12 S2 O11 O17 154.2(6)
O12 S2 O16 Ba1 -153.2(4)
O12 S2 O16 O10 -144.1(6)
O12 S2 O16 S4 102(4)
O12 S2 O17 Ba1 119.9(7)
O12 S2 O17 O10 115.3(8)
O12 S2 O17 O11 -47.5(8)
O12 S2 O17 S4 146(3)
O12 S2 O18 S4 -28(5)
O12 S4 O16 Ba1 -148.6(4)
O12 S4 O16 S2 -72(4)
O12 S4 O16 O10 -135.1(6)
O12 S4 O17 Ba1 133.6(6)
O12 S4 O17 S2 -20.8(18)
O12 S4 O17 O10 122.9(8)
O12 S4 O17 O11 -34.4(7)
O12 S4 O18 S2 152(5)
C15 F2 C17 F1 -162(9)
C15 F2 C17 F3 -43(7)
C15 F2 C17 S1 63(7)
C15 F2 C17 F8 -131(14)
C15 F2 C17 F7 -179(9)
C15 F2 C17 F9 -57(7)
C15 F2 C17 S3 60(7)
C15 F1 C17 F2 123(25)
C15 F1 C17 F3 10(23)
C15 F1 C17 S1 -108(25)
C15 F1 C17 F8 118(25)
C15 F1 C17 F7 -164(24)
C15 F1 C17 F9 8(24)
C15 F1 C17 S3 -107(25)
C15 F1 F9 C17 -0.6(18)
C15 F3 C17 F2 60(9)
C15 F3 C17 F1 -175(11)
C15 F3 C17 S1 -49(9)
C15 F3 C17 F8 69(9)
C15 F3 C17 F7 -173(11)
C15 F3 C17 F9 -170(10)
C15 F3 C17 S3 -46(9)
C15 S1 O9 Ba1 -103.7(4)
C15 S1 O9 S3 1(6)
C15 S1 O8 S3 -61(6)
C15 S1 O7 Ba1 103.2(6)
C15 S1 O7 S3 61(6)
C15 S1 C17 F2 -66(7)
C15 S1 C17 F1 159(9)
C15 S1 C17 F3 37(7)
C15 S1 C17 F8 -69(8)
C15 S1 C17 F7 174(8)
C15 S1 C17 F9 54(7)
C15 S1 C17 S3 -15(9)
C15 S1 O15 Ba1 -111.1(5)
C15 S1 O15 S3 6(8)
C15 S1 O14 S3 -62(5)
C15 S1 O13 Ba1 101.3(10)
C15 S1 O13 S3 62(6)
C15 S3 O15 Ba1 -110.4(6)
C15 S3 O15 S1 -174(8)
C15 S3 O14 S1 113(6)
C15 S3 O13 Ba1 105.3(10)
C15 S3 O13 S1 -113(6)
F2 C15 F1 C17 -53(24)
F2 C15 F1 F9 118.2(12)
F2 C15 F3 C17 -113(10)
F2 C15 S1 Ba1 -117.8(8)
F2 C15 S1 O9 -60.6(10)
F2 C15 S1 O8 61.2(9)
F2 C15 S1 O7 -176.5(10)
F2 C15 S1 C17 104(8)
F2 C15 S1 O15 -64.2(12)
F2 C15 S1 O14 49.9(11)
F2 C15 S1 O13 -176.4(16)
F2 C15 F8 C17 -134(13)
F2 C15 F7 C17 -7(77)
F2 C15 F9 F1 -109.4(11)
F2 C15 F9 C17 -107(8)
F2 C15 S3 Ba1 -119.5(8)
F2 C15 S3 O9 -59.6(11)
F2 C15 S3 O8 66.9(10)
F2 C15 S3 O7 180.0(11)
F2 C15 S3 C17 105(8)
F2 C15 S3 O15 -63.4(13)
F2 C15 S3 O14 56.6(12)
F2 C15 S3 O13 179.5(15)
F2 C17 F8 C15 47(13)
F2 C17 F7 C15 173(100)
F2 C17 F9 C15 62(8)
F2 C17 F9 F1 -121.4(18)
F2 C17 S3 Ba1 -112.1(11)
F2 C17 S3 C15 -66(8)
F2 C17 S3 O9 -49.7(14)
F2 C17 S3 O8 76.9(12)
F2 C17 S3 O7 -172.1(14)
F2 C17 S3 O15 -53.9(15)
F2 C17 S3 O14 67.0(14)
F2 C17 S3 O13 -172.8(16)
F1 C15 F2 C17 14(7)
F1 C15 F3 C17 4(9)
F1 C15 S1 Ba1 121.4(6)
F1 C15 S1 O9 178.5(8)
F1 C15 S1 O8 -59.7(8)
F1 C15 S1 O7 62.7(10)
F1 C15 S1 C17 -17(7)
F1 C15 S1 O15 175.0(11)
F1 C15 S1 O14 -71.0(10)
F1 C15 S1 O13 62.8(16)
F1 C15 F8 C17 15(7)
F1 C15 F7 C17 -121(78)
F1 C15 F9 C17 3(8)
F1 C15 S3 Ba1 118.5(7)
F1 C15 S3 O9 178.4(8)
F1 C15 S3 O8 -55.1(9)
F1 C15 S3 O7 58.0(11)
F1 C15 S3 C17 -17(7)
F1 C15 S3 O15 174.6(11)
F1 C15 S3 O14 -65.4(11)
F1 C15 S3 O13 57.5(15)
F1 C17 F8 C15 -162(8)
F1 C17 F7 C15 58(78)
F1 C17 F9 C15 -177(9)
F1 C17 S3 Ba1 112.4(13)
F1 C17 S3 C15 158(9)
F1 C17 S3 O9 174.8(14)
F1 C17 S3 O8 -58.7(15)
F1 C17 S3 O7 52.4(17)
F1 C17 S3 O15 170.6(16)
F1 C17 S3 O14 -68.5(16)
F1 C17 S3 O13 51.7(19)
F3 C15 F2 C17 130(8)
F3 C15 F1 C17 -169(25)
F3 C15 F1 F9 1.9(10)
F3 C15 S1 Ba1 2.1(6)
F3 C15 S1 O9 59.2(8)
F3 C15 S1 O8 -179.0(7)
F3 C15 S1 O7 -56.6(9)
F3 C15 S1 C17 -136(8)
F3 C15 S1 O15 55.7(11)
F3 C15 S1 O14 169.7(9)
F3 C15 S1 O13 -56.5(16)
F3 C15 F8 C17 126(8)
F3 C15 F7 C17 -127(78)
F3 C15 F9 F1 -175(3)
F3 C15 F9 C17 -172(8)
F3 C15 S3 Ba1 -2.0(8)
F3 C15 S3 O9 58.0(10)
F3 C15 S3 O8 -175.6(7)
F3 C15 S3 O7 -62.5(11)
F3 C15 S3 C17 -138(8)
F3 C15 S3 O15 54.2(11)
F3 C15 S3 O14 174.1(9)
F3 C15 S3 O13 -63.0(15)
F3 C17 F8 C15 -46(7)
F3 C17 F7 C15 52(77)
F3 C17 F9 C15 8(8)
F3 C17 F9 F1 -175(3)
F3 C17 S3 Ba1 -9.7(10)
F3 C17 S3 C15 36(7)
F3 C17 S3 O9 52.7(12)
F3 C17 S3 O8 179.2(9)
F3 C17 S3 O7 -69.7(12)
F3 C17 S3 O15 48.4(13)
F3 C17 S3 O14 169.3(11)
F3 C17 S3 O13 -70.5(15)
S1 C15 F2 C17 -108(8)
S1 C15 F1 C17 69(24)
S1 C15 F1 F9 -119.9(10)
S1 C15 F3 C17 126(10)
S1 C15 F8 C17 -107(8)
S1 C15 F7 C17 108(78)
S1 C15 F9 F1 113.0(9)
S1 C15 F9 C17 116(8)
S1 C15 S3 Ba1 120(5)
S1 C15 S3 O9 180(100)
S1 C15 S3 O8 -54(5)
S1 C15 S3 O7 59(5)
S1 C15 S3 C17 -16(10)
S1 C15 S3 O15 176(6)
S1 C15 S3 O14 -64(5)
S1 C15 S3 O13 59(5)
S1 O9 S3 Ba1 -76(7)
S1 O9 S3 C15 -179(100)
S1 O9 S3 O8 62(6)
S1 O9 S3 O7 -65(6)
S1 O9 S3 C17 179(100)
S1 O9 S3 O15 -161(9)
S1 O9 S3 O14 64(6)
S1 O9 S3 O13 -62(7)
S1 O8 S3 Ba1 -55(6)
S1 O8 S3 C15 115(6)
S1 O8 S3 O9 -124(6)
S1 O8 S3 O7 5(6)
S1 O8 S3 C17 111(6)
S1 O8 S3 O15 -134(6)
S1 O8 S3 O14 -136(11)
S1 O8 S3 O13 3(6)
S1 O7 S3 Ba1 138(6)
S1 O7 S3 C15 -115(6)
S1 O7 S3 O9 127(6)
S1 O7 S3 O8 -5(5)
S1 O7 S3 C17 -109(6)
S1 O7 S3 O15 140(6)
S1 O7 S3 O14 2(5)
S1 O7 S3 O13 56(39)
S1 C17 F8 C15 63(7)
S1 C17 F7 C15 -71(77)
S1 C17 F9 C15 -55(8)
S1 C17 F9 F1 121.6(16)
S1 C17 S3 Ba1 119(5)
S1 C17 S3 C15 164(10)
S1 C17 S3 O9 -179(100)
S1 C17 S3 O8 -53(5)
S1 C17 S3 O7 59(5)
S1 C17 S3 O15 177(5)
S1 C17 S3 O14 -62(5)
S1 C17 S3 O13 58(5)
O9 S1 O8 S3 50(6)
O9 S1 O7 Ba1 -5.6(9)
O9 S1 O7 S3 -48(5)
O9 S1 C17 F2 -50.5(13)
O9 S1 C17 F1 174.9(13)
O9 S1 C17 F3 53.2(11)
O9 S1 C17 F8 -53.0(16)
O9 S1 C17 F7 -170.5(11)
O9 S1 C17 F9 69.6(12)
O9 S1 C17 S3 1(5)
O9 S1 O15 Ba1 87(7)
O9 S1 O15 S3 -156(11)
O9 S1 O14 S3 46(5)
O9 S1 O13 Ba1 -8.4(15)
O9 S1 O13 S3 -48(6)
O9 S3 O15 Ba1 87(7)
O9 S3 O15 S1 24(11)
O9 S3 O14 S1 -130(6)
O9 S3 O13 Ba1 -14.0(15)
O9 S3 O13 S1 127(6)
O8 S1 O9 Ba1 143.5(7)
O8 S1 O9 S3 -112(7)
O8 S1 O7 Ba1 -143.4(7)
O8 S1 O7 S3 174(6)
O8 S1 C17 F2 71.7(12)
O8 S1 C17 F1 -62.8(14)
O8 S1 C17 F3 175.4(8)
O8 S1 C17 F8 69.2(15)
O8 S1 C17 F7 -48.2(12)
O8 S1 C17 F9 -168.1(10)
O8 S1 C17 S3 123(5)
O8 S1 O15 Ba1 140.8(9)
O8 S1 O15 S3 -102(8)
O8 S1 O14 S3 -141(10)
O8 S1 O13 Ba1 -143.9(8)
O8 S1 O13 S3 177(6)
O8 S3 O15 Ba1 135.8(10)
O8 S3 O15 S1 73(8)
O8 S3 O14 S1 40(10)
O8 S3 O13 Ba1 -144.1(9)
O8 S3 O13 S1 -3(5)
O7 S1 O9 Ba1 5.7(9)
O7 S1 O9 S3 110(7)
O7 S1 O8 S3 -174(6)
O7 S1 C17 F2 -168.0(12)
O7 S1 C17 F1 57.4(15)
O7 S1 C17 F3 -64.3(11)
O7 S1 C17 F8 -170.5(16)
O7 S1 C17 F7 72.0(13)
O7 S1 C17 F9 -47.9(13)
O7 S1 C17 S3 -117(5)
O7 S1 O15 Ba1 -6.5(10)
O7 S1 O15 S3 111(8)
O7 S1 O14 S3 178(100)
O7 S1 O13 Ba1 103(42)
O7 S1 O13 S3 64(43)
O7 S3 O15 Ba1 -2.1(12)
O7 S3 O15 S1 -65(8)
O7 S3 O14 S1 -2(5)
O7 S3 O13 Ba1 96(39)
O7 S3 O13 S1 -123(40)
C18 F6 F12 C16 -3.5(9)
C18 S2 O10 Ba1 91.5(5)
C18 S2 O10 S4 -35(3)
C18 S2 O10 O16 -70.5(5)
C18 S2 O10 O17 101.3(4)
C18 S2 O11 S4 -66(4)
C18 S2 O11 O17 -90.1(5)
C18 S2 O12 S4 64(2)
C18 S2 O16 Ba1 102.5(4)
C18 S2 O16 O10 111.5(5)
C18 S2 O16 S4 -2(4)
C18 S2 O17 Ba1 -92.2(4)
C18 S2 O17 O10 -96.8(4)
C18 S2 O17 O11 100.5(4)
C18 S2 O17 S4 -66(2)
C18 S2 O18 S4 66(2)
C18 S4 O16 Ba1 100.8(4)
C18 S4 O16 S2 177(4)
C18 S4 O16 O10 114.2(6)
C18 S4 O17 Ba1 -101.5(4)
C18 S4 O17 S2 104(2)
C18 S4 O17 O10 -112.2(5)
C18 S4 O17 O11 90.5(5)
C18 S4 O18 S2 -104(2)
F12 C16 F6 C18 25(6)
F12 C16 F4 C18 57(6)
F12 C16 F5 C18 -22(9)
F12 C16 S2 O10 -37.1(6)
F12 C16 S2 O11 82.0(6)
F12 C16 S2 O12 -156.4(5)
F12 C16 S2 C18 -62(7)
F12 C16 S2 O16 -62.9(5)
F12 C16 S2 O17 42.4(6)
F12 C16 S2 O18 -172.0(6)
F12 C16 F10 C18 55(5)
F12 C16 F11 C18 -4(8)
F12 C16 S4 Ba1 -5.0(6)
F12 C16 S4 O10 -25.3(7)
F12 C16 S4 O11 91.7(5)
F12 C16 S4 O12 -166.4(5)
F12 C16 S4 C18 -59(6)
F12 C16 S4 O16 -59.0(6)
F12 C16 S4 O17 58.6(6)
F12 C16 S4 O18 179.0(6)
F12 F6 C18 F4 -140.6(15)
F12 F6 C18 F5 -13.4(16)
F12 F6 C18 S2 113.3(13)
F12 F6 C18 F10 -143.5(15)
F12 F6 C18 F11 -32.4(18)
F12 F6 C18 S4 104.9(13)
F12 C18 F10 C16 -116(6)
F12 C18 F11 C16 175(9)
F12 C18 S4 Ba1 -14.1(8)
F12 C18 S4 C16 114(7)
F12 C18 S4 O10 -34.4(9)
F12 C18 S4 O11 83.5(7)
F12 C18 S4 O12 -172.8(6)
F12 C18 S4 O16 -66.8(8)
F12 C18 S4 O17 49.8(8)
F12 C18 S4 O18 172.1(7)
F10 C16 F6 C18 -110(6)
F10 C16 F6 F12 -135.2(15)
F10 C16 F4 C18 95(7)
F10 C16 F5 C18 83(10)
F10 C16 S2 O10 -162.2(6)
F10 C16 S2 O11 -43.0(7)
F10 C16 S2 O12 78.6(7)
F10 C16 S2 C18 173(8)
F10 C16 S2 O16 172.1(6)
F10 C16 S2 O17 -82.7(7)
F10 C16 S2 O18 63.0(8)
F10 C16 F12 F6 47.2(15)
F10 C16 F12 C18 -102(7)
F10 C16 F11 C18 105(8)
F10 C16 S4 Ba1 -134.4(7)
F10 C16 S4 O10 -154.7(7)
F10 C16 S4 O11 -37.7(8)
F10 C16 S4 O12 64.2(8)
F10 C16 S4 C18 172(7)
F10 C16 S4 O16 171.6(7)
F10 C16 S4 O17 -70.8(8)
F10 C16 S4 O18 49.6(9)
F10 C18 F12 C16 68(7)
F10 C18 F12 F6 38.8(16)
F10 C18 F11 C16 -67(8)
F10 C18 S4 Ba1 -134.4(7)
F10 C18 S4 C16 -7(6)
F10 C18 S4 O10 -154.7(7)
F10 C18 S4 O11 -36.8(8)
F10 C18 S4 O12 66.9(8)
F10 C18 S4 O16 172.9(7)
F10 C18 S4 O17 -70.5(8)
F10 C18 S4 O18 51.8(9)
F11 C16 F6 C18 -5(6)
F11 C16 F6 F12 -30.3(14)
F11 C16 F4 C18 -43(5)
F11 C16 F5 C18 117(10)
F11 C16 S2 O10 77.5(6)
F11 C16 S2 O11 -163.4(5)
F11 C16 S2 O12 -41.8(6)
F11 C16 S2 C18 53(7)
F11 C16 S2 O16 51.8(6)
F11 C16 S2 O17 157.0(6)
F11 C16 S2 O18 -57.4(7)
F11 C16 F12 F6 153.2(13)
F11 C16 F12 C18 4(7)
F11 C16 F10 C18 -47(5)
F11 C16 S4 Ba1 103.1(5)
F11 C16 S4 O10 82.8(7)
F11 C16 S4 O11 -160.2(5)
F11 C16 S4 O12 -58.3(7)
F11 C16 S4 C18 49(6)
F11 C16 S4 O16 49.1(7)
F11 C16 S4 O17 166.7(5)
F11 C16 S4 O18 -72.9(7)
F11 C18 F12 C16 -176(8)
F11 C18 F12 F6 154.7(14)
F11 C18 F10 C16 125(6)
F11 C18 S4 Ba1 108.6(7)
F11 C18 S4 C16 -124(7)
F11 C18 S4 O10 88.3(8)
F11 C18 S4 O11 -153.8(7)
F11 C18 S4 O12 -50.1(8)
F11 C18 S4 O16 55.9(8)
F11 C18 S4 O17 172.6(7)
F11 C18 S4 O18 -65.1(9)
S4 C16 F6 C18 123(6)
S4 C16 F6 F12 98.0(13)
S4 C16 F4 C18 -157(6)
S4 C16 F5 C18 -133(10)
S4 C16 S2 O10 26.9(19)
S4 C16 S2 O11 146(2)
S4 C16 S2 O12 -92(2)
S4 C16 S2 C18 2(8)
S4 C16 S2 O16 1.2(19)
S4 C16 S2 O17 106(2)
S4 C16 S2 O18 -108(2)
S4 C16 F12 F6 -90.8(13)
S4 C16 F12 C18 120(7)
S4 C16 F10 C18 -173(6)
S4 C16 F11 C18 -121(8)
S4 O10 O16 Ba1 163.0(4)
S4 O10 O16 S2 -5.5(4)
S4 O10 O17 Ba1 -166.3(4)
S4 O10 O17 S2 8.0(5)
S4 O10 O17 O11 30.3(5)
S4 O11 O17 Ba1 -111.2(14)
S4 O11 O17 S2 -2.6(4)
S4 O11 O17 O10 -21.1(4)
S4 C18 F12 C16 -53(7)
S4 C18 F12 F6 -83.0(13)
S4 C18 F10 C16 6(5)
S4 C18 F11 C16 53(8)
O16 S2 O10 Ba1 161.9(6)
O16 S2 O10 S4 36(3)
O16 S2 O10 O17 171.8(4)
O16 S2 O11 S4 45(4)
O16 S2 O11 O17 21.0(5)
O16 S2 O12 S4 -26(2)
O16 S2 O17 Ba1 0.8(3)
O16 S2 O17 O10 -3.83(19)
O16 S2 O17 O11 -166.6(3)
O16 S2 O17 S4 27(2)
O16 S2 O18 S4 -28(2)
O16 O10 S4 Ba1 -148.9(7)
O16 O10 S4 C16 -79.2(6)
O16 O10 S4 O11 170.6(5)
O16 O10 S4 O12 55.0(7)
O16 O10 S4 C18 -76.3(6)
O16 O10 S4 O17 -176.6(4)
O16 O10 S4 O18 66.6(9)
O16 O10 O17 Ba1 -160.6(7)
O16 O10 O17 S2 13.7(7)
O16 O10 O17 O11 36.1(9)
O16 O10 O17 S4 5.8(7)
O16 S4 O17 Ba1 8.6(4)
O16 S4 O17 S2 -146(3)
O16 S4 O17 O10 -2.0(3)
O16 S4 O17 O11 -159.3(5)
O16 S4 O18 S2 144(3)
O17 S2 O10 Ba1 -9.9(4)
O17 S2 O10 S4 -136(3)
O17 S2 O10 O16 -171.8(4)
O17 S2 O11 S4 24(4)
O17 S2 O12 S4 -148(3)
O17 S2 O16 Ba1 -0.8(3)
O17 S2 O16 O10 8.2(4)
O17 S2 O16 S4 -106(4)
O17 S2 O18 S4 -166(3)
O17 O10 S4 Ba1 27.7(7)
O17 O10 S4 C16 97.4(5)
O17 O10 S4 O11 -12.8(2)
O17 O10 S4 O12 -128.4(7)
O17 O10 S4 C18 100.3(6)
O17 O10 S4 O16 176.6(4)
O17 O10 S4 O18 -116.9(9)
O17 O10 O16 Ba1 158.3(8)
O17 O10 O16 S2 -10.2(5)
O17 O10 O16 S4 -4.7(6)
O17 O11 S4 Ba1 10.6(3)
O17 O11 S4 C16 -99.6(5)
O17 O11 S4 O10 23.7(4)
O17 O11 S4 O12 153.1(6)
O17 O11 S4 C18 -97.1(5)
O17 O11 S4 O16 31.9(7)
O17 O11 S4 O18 159.4(8)
O17 S4 O16 Ba1 -9.8(5)
O17 S4 O16 S2 67(4)
O17 S4 O16 O10 3.6(5)
O17 S4 O18 S2 10(2)
O18 S2 O10 Ba1 -152.6(8)
O18 S2 O10 S4 81(3)
O18 S2 O10 O16 45.4(9)
O18 S2 O10 O17 -142.8(9)
O18 S2 O11 S4 -174(4)
O18 S2 O11 O17 161.3(8)
O18 S2 O12 S4 153(4)
O18 S2 O16 Ba1 -153.3(7)
O18 S2 O16 O10 -144.2(8)
O18 S2 O16 S4 102(4)
O18 S2 O17 Ba1 139.4(9)
O18 S2 O17 O10 134.9(10)
O18 S2 O17 O11 -27.9(10)
O18 S2 O17 S4 166(3)
O18 S4 O16 Ba1 -146.5(8)
O18 S4 O16 S2 -70(4)
O18 S4 O16 O10 -133.0(9)
O18 S4 O17 Ba1 144.9(7)
O18 S4 O17 S2 -9.4(19)
O18 S4 O17 O10 134.3(9)
O18 S4 O17 O11 -23.1(8)
C17 F1 F9 C15 0.6(18)
C17 S1 O9 Ba1 -105.4(6)
C17 S1 O9 S3 -1(6)
C17 S1 O8 S3 -65(6)
C17 S1 O7 Ba1 109.1(7)
C17 S1 O7 S3 67(6)
C17 S1 O15 Ba1 -112.3(6)
C17 S1 O15 S3 5(8)
C17 S1 O14 S3 -67(5)
C17 S1 O13 Ba1 107.3(10)
C17 S1 O13 S3 68(6)
C17 S3 O15 Ba1 -111.6(7)
C17 S3 O15 S1 -175(8)
C17 S3 O14 S1 108(6)
C17 S3 O13 Ba1 111.2(10)
C17 S3 O13 S1 -107(6)
F8 C15 F2 C17 46(13)
F8 C15 F1 C17 -58(24)
F8 C15 F1 F9 113.0(16)
F8 C15 F3 C17 -103(10)
F8 C15 S1 Ba1 -122.4(15)
F8 C15 S1 O9 -65.3(16)
F8 C15 S1 O8 56.5(16)
F8 C15 S1 O7 178.9(17)
F8 C15 S1 C17 99(8)
F8 C15 S1 O15 -68.8(18)
F8 C15 S1 O14 45.2(17)
F8 C15 S1 O13 179(2)
F8 C15 F7 C17 -14(77)
F8 C15 F9 F1 -100.0(15)
F8 C15 F9 C17 -97(8)
F8 C15 S3 Ba1 -123.5(15)
F8 C15 S3 O9 -63.6(18)
F8 C15 S3 O8 62.8(17)
F8 C15 S3 O7 175.9(17)
F8 C15 S3 C17 101(8)
F8 C15 S3 O15 -67.4(18)
F8 C15 S3 O14 52.5(18)
F8 C15 S3 O13 175(2)
F8 C17 F7 C15 166(78)
F8 C17 F9 C15 71(8)
F8 C17 F9 F1 -112.2(19)
F8 C17 S3 Ba1 -114.1(14)
F8 C17 S3 C15 -68(8)
F8 C17 S3 O9 -51.7(16)
F8 C17 S3 O8 74.9(15)
F8 C17 S3 O7 -174.0(16)
F8 C17 S3 O15 -55.9(17)
F8 C17 S3 O14 65.0(16)
F8 C17 S3 O13 -174.8(19)
F7 C15 F2 C17 1(7)
F7 C15 F1 C17 16(24)
F7 C15 F1 F9 -173(5)
F7 C15 F3 C17 5(9)
F7 C15 S1 Ba1 133.0(8)
F7 C15 S1 O9 -169.9(9)
F7 C15 S1 O8 -48.1(9)
F7 C15 S1 O7 74.3(11)
F7 C15 S1 C17 -5(7)
F7 C15 S1 O15 -173.4(12)
F7 C15 S1 O14 -59.4(11)
F7 C15 S1 O13 74.4(17)
F7 C15 F8 C17 1(7)
F7 C15 F9 F1 1.8(11)
F7 C15 F9 C17 4(8)
F7 C15 S3 Ba1 130.3(8)
F7 C15 S3 O9 -169.8(10)
F7 C15 S3 O8 -43.3(11)
F7 C15 S3 O7 69.8(12)
F7 C15 S3 C17 -6(7)
F7 C15 S3 O15 -173.6(13)
F7 C15 S3 O14 -53.6(13)
F7 C15 S3 O13 69.3(16)
F7 C17 F8 C15 -178(8)
F7 C17 F9 C15 -175(9)
F7 C17 F9 F1 2.2(13)
F7 C17 S3 Ba1 127.4(11)
F7 C17 S3 C15 173(9)
F7 C17 S3 O9 -170.2(12)
F7 C17 S3 O8 -43.7(13)
F7 C17 S3 O7 67.4(15)
F7 C17 S3 O15 -174.4(14)
F7 C17 S3 O14 -53.5(14)
F7 C17 S3 O13 66.7(17)
F9 C15 F2 C17 111(8)
F9 C15 F1 C17 -171(25)
F9 C15 F3 C17 9(10)
F9 C15 S1 Ba1 22.6(8)
F9 C15 S1 O9 79.7(9)
F9 C15 S1 O8 -158.5(8)
F9 C15 S1 O7 -36.1(11)
F9 C15 S1 C17 -116(8)
F9 C15 S1 O15 76.2(12)
F9 C15 S1 O14 -169.8(10)
F9 C15 S1 O13 -36.0(17)
F9 C15 F8 C17 106(8)
F9 C15 F7 C17 -129(78)
F9 C15 S3 Ba1 17.8(10)
F9 C15 S3 O9 77.7(11)
F9 C15 S3 O8 -155.8(8)
F9 C15 S3 O7 -42.8(13)
F9 C15 S3 C17 -118(8)
F9 C15 S3 O15 73.9(13)
F9 C15 S3 O14 -166.1(10)
F9 C15 S3 O13 -43.2(16)
F9 F1 C17 F2 115(2)
F9 F1 C17 F3 1.7(10)
F9 F1 C17 S1 -116.1(16)
F9 F1 C17 F8 110.1(19)
F9 F1 C17 F7 -173(4)
F9 F1 C17 S3 -115.6(17)
F9 C17 F8 C15 -62(7)
F9 C17 F7 C15 50(77)
F9 C17 S3 Ba1 6.0(12)
F9 C17 S3 C15 52(7)
F9 C17 S3 O9 68.4(13)
F9 C17 S3 O8 -165.1(11)
F9 C17 S3 O7 -54.0(13)
F9 C17 S3 O15 64.2(14)
F9 C17 S3 O14 -174.9(12)
F9 C17 S3 O13 -54.8(16)
S3 C15 F2 C17 -112(8)
S3 C15 F1 C17 69(24)
S3 C15 F1 F9 -119.8(11)
S3 C15 F3 C17 129(10)
S3 C15 S1 Ba1 -58(5)
S3 C15 S1 O9 0(5)
S3 C15 S1 O8 121(5)
S3 C15 S1 O7 -116(5)
S3 C15 S1 C17 164(10)
S3 C15 S1 O15 -4(5)
S3 C15 S1 O14 110(5)
S3 C15 S1 O13 -116(6)
S3 C15 F8 C17 -111(8)
S3 C15 F7 C17 107(78)
S3 C15 F9 F1 117.1(10)
S3 C15 F9 C17 120(8)
S3 C17 F8 C15 60(7)
S3 C17 F7 C15 -72(77)
S3 C17 F9 C15 -52(8)
S3 C17 F9 F1 125.3(16)
O15 S1 O9 Ba1 -85(7)
O15 S1 O9 S3 19(9)
O15 S1 O8 S3 40(6)
O15 S1 O7 Ba1 6.4(9)
O15 S1 O7 S3 -36(5)
O15 S1 C17 F2 -54.3(15)
O15 S1 C17 F1 171.1(15)
O15 S1 C17 F3 49.3(13)
O15 S1 C17 F8 -56.9(17)
O15 S1 C17 F7 -174.3(13)
O15 S1 C17 F9 65.8(14)
O15 S1 C17 S3 -3(5)
O15 S1 O14 S3 36(5)
O15 S1 O13 Ba1 3.5(17)
O15 S1 O13 S3 -36(6)
O15 S3 O14 S1 -139(6)
O15 S3 O13 Ba1 -1.1(17)
O15 S3 O13 S1 140(6)
O14 S1 O9 Ba1 145.0(11)
O14 S1 O9 S3 -111(7)
O14 S1 O8 S3 43(10)
O14 S1 O7 Ba1 -135.1(12)
O14 S1 O7 S3 -178(100)
O14 S1 C17 F2 60.8(14)
O14 S1 C17 F1 -73.7(15)
O14 S1 C17 F3 164.5(10)
O14 S1 C17 F8 58.3(17)
O14 S1 C17 F7 -59.2(14)
O14 S1 C17 F9 -179.0(11)
O14 S1 C17 S3 112(5)
O14 S1 O15 Ba1 140.2(12)
O14 S1 O15 S3 -103(8)
O14 S1 O13 Ba1 -135.3(13)
O14 S1 O13 S3 -174(6)
O14 S3 O15 Ba1 136.1(12)
O14 S3 O15 S1 73(8)
O14 S3 O13 Ba1 -136.5(12)
O14 S3 O13 S1 5(6)
O13 S1 O9 Ba1 8.5(16)
O13 S1 O9 S3 113(7)
O13 S1 O8 S3 -177(6)
O13 S1 O7 Ba1 -75(42)
O13 S1 O7 S3 -118(42)
O13 S1 C17 F2 -168.2(17)
O13 S1 C17 F1 57(2)
O13 S1 C17 F3 -64.5(17)
O13 S1 C17 F8 -171(2)
O13 S1 C17 F7 71.8(18)
O13 S1 C17 F9 -48.1(19)
O13 S1 C17 S3 -117(5)
O13 S1 O15 Ba1 -3.5(17)
O13 S1 O15 S3 114(8)
O13 S1 O14 S3 175(6)
O13 S3 O15 Ba1 1.1(17)
O13 S3 O15 S1 -62(8)
O13 S3 O14 S1 -5(5)
